data_4135320
loop_
_publ_author_name
'Barluzzi, Luciano'
'Scopelliti, Rosario'
'Mazzanti, Marinella'

_publ_section_title
;
 Photochemical Synthesis of a Stable Terminal Uranium(VI) Nitride
;
_journal_name_full 'Journal of the American Chemical Society'
_journal_paper_doi 10.1021/jacs.0c09814
_journal_year 2020
_chemical_formula_moiety 'C66 H144 K N5 O22 Si4 U, 0.5[C6H14]'
_chemical_formula_sum 'C66 H144 K N5 O22 Si4 U'
_chemical_formula_weight 1749.34
_space_group_crystal_system triclinic
_space_group_IT_number 2
_space_group_name_Hall '-P 1'
_space_group_name_H-M_alt 'P -1'
_atom_sites_solution_hydrogens geom
_atom_sites_solution_primary dual
_atom_sites_solution_secondary difmap
_audit_creation_date 2020-08-17
_audit_creation_method
;
Olex2 1.3
(compiled 2020.07.31 svn.rc2a77460 for OlexSys, GUI svn.r6145)
;
_cell_angle_alpha 90.6362(19)
_cell_angle_beta 93.3686(18)
_cell_angle_gamma 91.8783(17)
_cell_formula_units_Z 4
_cell_length_a 14.2473(3)
_cell_length_b 24.0781(5)
_cell_length_c 27.7546(7)
_cell_measurement_reflns_used 27645
_cell_measurement_temperature 140.00(10)
_cell_measurement_theta_max 28.3320
_cell_measurement_theta_min 3.1080
_cell_volume 9498.8(4)
_computing_cell_refinement 'CrysAlisPro 1.171.41.76a (Rigaku OD, 2020)'
_computing_data_collection 'CrysAlisPro 1.171.41.76a (Rigaku OD, 2020)'
_computing_data_reduction 'CrysAlisPro 1.171.41.76a (Rigaku OD, 2020)'
_computing_molecular_graphics 'Olex2 1.3 (Dolomanov et al., 2009)'
_computing_publication_material 'Olex2 1.3 (Dolomanov et al., 2009)'
_computing_structure_refinement 'ShelXL 2018/3 (Sheldrick, 2015)'
_computing_structure_solution 'ShelXT 2018/2 (Sheldrick, 2015)'
_diffrn_ambient_environment N~2~
_diffrn_ambient_temperature 140.00(10)
_diffrn_detector 'CCD plate'
_diffrn_detector_area_resol_mean 10.2665
_diffrn_detector_type Atlas
_diffrn_measured_fraction_theta_full 0.997
_diffrn_measured_fraction_theta_max 0.998
_diffrn_measurement_details
;
List of Runs (angles in degrees, time in seconds):

  # Type    Start    End  Width  t~exp~   \w     \q     \k     \f   Frames
--------------------------------------------------------------------------
  1  \w   -107.00 -70.00   1.00   30.00    --  -17.94-178.00 -90.00   37
  2  \w    -33.00   8.00   1.00   30.00    --  -17.94 -77.00  60.00   41
  3  \w    -35.00  12.00   1.00   30.00    --  -17.94 -77.00-120.00   47
  4  \w    -15.00  25.00   1.00   30.00    --   18.87 -99.00 120.00   40
  5  \w     17.00  58.00   1.00   30.00    --   18.87 -99.00-150.00   41
  6  \w     13.00  44.00   1.00   30.00    --   18.87 -99.00  60.00   31
  7  \w     -5.00  22.00   1.00   30.00    --   18.87 -77.00 -90.00   27
  8  \w    -66.00 107.00   1.00   30.00    --   18.87   0.00 120.00  173
;
_diffrn_measurement_device 'four-circle diffractometer'
_diffrn_measurement_device_type 'SuperNova, Dual, Cu at home/near, Atlas'
_diffrn_measurement_method '\w scans'
_diffrn_orient_matrix_type 'CrysAlisPro convention (1999,Acta A55,543-557)'
_diffrn_orient_matrix_UB_11 0.0069139000
_diffrn_orient_matrix_UB_12 0.0211531000
_diffrn_orient_matrix_UB_13 0.0179679000
_diffrn_orient_matrix_UB_21 0.0002442000
_diffrn_orient_matrix_UB_22 -0.0204440000
_diffrn_orient_matrix_UB_23 0.0182069000
_diffrn_orient_matrix_UB_31 0.0494173000
_diffrn_orient_matrix_UB_32 -0.0018617000
_diffrn_orient_matrix_UB_33 -0.0010744000
_diffrn_radiation_monochromator mirror
_diffrn_radiation_probe x-ray
_diffrn_radiation_type 'Mo K\a'
_diffrn_radiation_wavelength 0.71073
_diffrn_reflns_av_R_equivalents 0.0462
_diffrn_reflns_av_unetI/netI 0.0782
_diffrn_reflns_Laue_measured_fraction_full 0.997
_diffrn_reflns_Laue_measured_fraction_max 0.998
_diffrn_reflns_limit_h_max 17
_diffrn_reflns_limit_h_min -17
_diffrn_reflns_limit_k_max 30
_diffrn_reflns_limit_k_min -30
_diffrn_reflns_limit_l_max 32
_diffrn_reflns_limit_l_min -34
_diffrn_reflns_number 94947
_diffrn_reflns_point_group_measured_fraction_full 0.997
_diffrn_reflns_point_group_measured_fraction_max 0.998
_diffrn_reflns_theta_full 25.242
_diffrn_reflns_theta_max 26.373
_diffrn_reflns_theta_min 2.916
_diffrn_source 'micro-focus sealed X-ray tube'
_diffrn_source_type 'SuperNova (Mo) X-ray Source'
_exptl_absorpt_coefficient_mu 1.863
_exptl_absorpt_correction_T_max 1.000
_exptl_absorpt_correction_T_min 0.566
_exptl_absorpt_correction_type gaussian
_exptl_absorpt_process_details
;
 CrysAlisPro 1.171.41.76a (Rigaku Oxford Diffraction, 2020)
 Numerical absorption correction based on Gaussian integration over
 a multifaceted crystal model.
 Empirical absorption correction using spherical harmonics
 as implemented in SCALE3 ABSPACK scaling algorithm
;
_exptl_crystal_colour colourless
_exptl_crystal_colour_primary colourless
_exptl_crystal_density_diffrn 1.223
_exptl_crystal_description prism
_exptl_crystal_F_000 3672
_exptl_crystal_size_max 0.431
_exptl_crystal_size_mid 0.128
_exptl_crystal_size_min 0.092
_refine_diff_density_max 1.798
_refine_diff_density_min -1.404
_refine_diff_density_rms 0.110
_refine_ls_extinction_method none
_refine_ls_goodness_of_fit_ref 1.050
_refine_ls_hydrogen_treatment constr
_refine_ls_matrix_type full
_refine_ls_number_parameters 1934
_refine_ls_number_reflns 38753
_refine_ls_number_restraints 2912
_refine_ls_restrained_S_all 1.055
_refine_ls_R_factor_all 0.0877
_refine_ls_R_factor_gt 0.0578
_refine_ls_shift/su_max 0.003
_refine_ls_shift/su_mean 0.000
_refine_ls_structure_factor_coef Fsqd
_refine_ls_weighting_details 'w=1/[\s^2^(Fo^2^)+(0.0424P)^2^+30.1188P] where P=(Fo^2^+2Fc^2^)/3'
_refine_ls_weighting_scheme calc
_refine_ls_wR_factor_gt 0.1227
_refine_ls_wR_factor_ref 0.1347
_reflns_Friedel_coverage 0.000
_reflns_number_gt 28182
_reflns_number_total 38753
_reflns_threshold_expression 'I > 2\s(I)'
_cod_data_source_file ja0c09814_si_003.cif
_cod_data_source_block lb1010
_cod_depositor_comments
;
The following automatic conversions were performed:

data item '_exptl_absorpt_correction_type' value 'Gaussian' was
changed to 'gaussian' in accordance with the
/home/data/users/saulius/crontab/automatic-downloads/rss-feeds/ACS/lib/dictionaries/cif_core.dic
dictionary named 'cif_core.dic' version 2.4.2 last updated on
2011-04-26.

Automatic conversion script
Id: cif_fix_values 7556 2019-12-06 15:28:31Z antanas 
;
_cod_original_cell_volume 9498.7(4)
_cod_database_code 4135320
_audit_contact_author 'Farzaneh Fadaei Tirani'
_chemical_oxdiff_formula 'C67.50 H147 K N5 O22 Si4 U'
_shelx_space_group_comment
;
The symmetry employed for this shelxl refinement is uniquely defined
by the following loop, which should always be used as a source of
symmetry information in preference to the above space-group names.
They are only intended as comments.
;
_shelx_estimated_absorpt_t_max 0.847
_shelx_estimated_absorpt_t_min 0.501
_reflns_odcompleteness_completeness 99.78
_reflns_odcompleteness_iscentric 1
_reflns_odcompleteness_theta 30.44
_olex2_refinement_description
;
1. Fixed Uiso
 At 1.2 times of:
  All C(H,H) groups
 At 1.5 times of:
  All C(H,H,H) groups
2. Restrained distances
 Si4-O63A \\sim Si4-O63B \\sim Si4-O62A \\sim Si4-O62B
 with sigma of 0.02
 C63A-C61 \\sim C63B-C61 \\sim C62A-C61 \\sim C62B-C61 \\sim C64A-C61 \\sim
C64B-C61
 with sigma of 0.02
 C51A-C50A \\sim C50A-C52A \\sim C52A-C51A \\sim C52B-C51B \\sim C51B-C50B
\\sim C50B-C52B
 with sigma of 0.02
 C51A-C49 \\sim C50A-C49 \\sim C52A-C49 \\sim C52B-C49 \\sim C51B-C49 \\sim
C50B-C49
 with sigma of 0.02
3. Uiso/Uaniso restraints and constraints
O1 \\sim O2 \\sim O3 \\sim O4 \\sim O21 \\sim O22 \\sim O23 \\sim O24 \\sim O41
\\sim O42 \\sim O43 \\sim O44 \\sim O61 \\sim O62A \\sim O62B \\sim O63A \\sim
O63B \\sim O64 \\sim O161 \\sim O162 \\sim O163 \\sim O164 \\sim O165 \\sim
O166 \\sim O81 \\sim O82 \\sim O83 \\sim O84 \\sim O101 \\sim O102 \\sim O103
\\sim O104 \\sim O121 \\sim O122 \\sim O123 \\sim O124 \\sim O141 \\sim O142
\\sim O143 \\sim O144 \\sim O181 \\sim O182 \\sim O183 \\sim O184 \\sim O185
\\sim O186 \\sim C1 \\sim C2 \\sim C3 \\sim C4 \\sim C5 \\sim C6 \\sim C7 \\sim
C8 \\sim C9 \\sim C10 \\sim C11 \\sim C12 \\sim C21 \\sim C22 \\sim C23 \\sim
C24 \\sim C25 \\sim C26 \\sim C27 \\sim C28 \\sim C29 \\sim C30 \\sim C31 \\sim
C32 \\sim C41 \\sim C42 \\sim C43 \\sim C44 \\sim C45 \\sim C46 \\sim C47 \\sim
C48 \\sim C49 \\sim C50A \\sim C50B \\sim C51A \\sim C51B \\sim C52A \\sim C52B
\\sim C61 \\sim C62A \\sim C62B \\sim C63A \\sim C63B \\sim C64A \\sim C64B
\\sim C65 \\sim C66 \\sim C67 \\sim C68 \\sim C69 \\sim C70 \\sim C71 \\sim C72
\\sim C161 \\sim C162 \\sim C163 \\sim C164 \\sim C165 \\sim C166 \\sim C167
\\sim C168 \\sim C169 \\sim C170 \\sim C171 \\sim C172 \\sim C173 \\sim C174
\\sim C175 \\sim C176 \\sim C177 \\sim C178 \\sim C81 \\sim C82 \\sim C83 \\sim
C84 \\sim C85 \\sim C86 \\sim C87 \\sim C88 \\sim C89 \\sim C90 \\sim C91 \\sim
C92 \\sim C101 \\sim C102 \\sim C103 \\sim C104 \\sim C105 \\sim C106 \\sim
C107 \\sim C108 \\sim C109 \\sim C110 \\sim C111 \\sim C112 \\sim C121 \\sim
C122 \\sim C123 \\sim C124 \\sim C125 \\sim C126 \\sim C127 \\sim C128 \\sim
C129 \\sim C130 \\sim C131 \\sim C132 \\sim C141 \\sim C142 \\sim C143 \\sim
C144 \\sim C145 \\sim C146 \\sim C147 \\sim C148 \\sim C149 \\sim C150 \\sim
C151 \\sim C152 \\sim C181 \\sim C182 \\sim C183 \\sim C184 \\sim C185 \\sim
C186 \\sim C187 \\sim C188 \\sim C189 \\sim C190 \\sim C191 \\sim C192 \\sim
C193 \\sim C194 \\sim C195 \\sim C196 \\sim C197 \\sim C198: within 2A with
sigma of 0.005 and sigma for terminal atoms of 0.01 within 2A
4. Rigid body (RIGU) restrains
 All non-hydrogen atoms
 with sigma for 1-2 distances of 0.004 and sigma for 1-3 distances of 0.004
5. Others
 Sof(O62B)=Sof(O63B)=Sof(C50B)=Sof(H50D)=Sof(H50E)=Sof(H50F)=Sof(C51B)=
 Sof(H51D)=Sof(H51E)=Sof(H51F)=Sof(C52B)=Sof(H52D)=Sof(H52E)=Sof(H52F)=
 Sof(C62B)=Sof(H62D)=Sof(H62E)=Sof(H62F)=Sof(C63B)=Sof(H63D)=Sof(H63E)=
 Sof(H63F)=Sof(C64B)=Sof(H64D)=Sof(H64E)=Sof(H64F)=1-FVAR(1)
 Sof(O62A)=Sof(O63A)=Sof(C50A)=Sof(H50A)=Sof(H50B)=Sof(H50C)=Sof(C51A)=
 Sof(H51A)=Sof(H51B)=Sof(H51C)=Sof(C52A)=Sof(H52A)=Sof(H52B)=Sof(H52C)=
 Sof(C62A)=Sof(H62A)=Sof(H62B)=Sof(H62C)=Sof(C63A)=Sof(H63A)=Sof(H63B)=
 Sof(H63C)=Sof(C64A)=Sof(H64A)=Sof(H64B)=Sof(H64C)=FVAR(1)
6.a Secondary CH2 refined with riding coordinates:
 C161(H16A,H16B), C162(H16C,H16D), C163(H16E,H16F), C164(H16G,H16H), C165(H16I,
 H16J), C166(H16K,H16L), C167(H16M,H16N), C168(H16O,H16P), C169(H16Q,H16R),
 C170(H17A,H17B), C171(H17C,H17D), C172(H17E,H17F), C173(H17G,H17H), C174(H17I,
 H17J), C175(H17K,H17L), C176(H17M,H17N), C177(H17O,H17P), C178(H17Q,H17R),
 C181(H18A,H18B), C182(H18C,H18D), C183(H18E,H18F), C184(H18G,H18H), C185(H18I,
 H18J), C186(H18K,H18L), C187(H18M,H18N), C188(H18O,H18P), C189(H18Q,H18R),
 C190(H19A,H19B), C191(H19C,H19D), C192(H19E,H19F), C193(H19G,H19H), C194(H19I,
 H19J), C195(H19K,H19L), C196(H19M,H19N), C197(H19O,H19P), C198(H19Q,H19R)
6.b Idealised Me refined as rotating group:
 C2(H2A,H2B,H2C), C3(H3A,H3B,H3C), C4(H4A,H4B,H4C), C6(H6A,H6B,H6C), C7(H7A,
 H7B,H7C), C8(H8A,H8B,H8C), C10(H10A,H10B,H10C), C11(H11A,H11B,H11C), C12(H12A,
 H12B,H12C), C22(H22A,H22B,H22C), C23(H23A,H23B,H23C), C24(H24A,H24B,H24C),
 C26(H26A,H26B,H26C), C27(H27A,H27B,H27C), C28(H28A,H28B,H28C), C30(H30A,H30B,
 H30C), C31(H31A,H31B,H31C), C32(H32A,H32B,H32C), C42(H42A,H42B,H42C), C43(H43A,
 H43B,H43C), C44(H44A,H44B,H44C), C46(H46A,H46B,H46C), C47(H47A,H47B,H47C),
 C48(H48A,H48B,H48C), C50A(H50A,H50B,H50C), C50B(H50D,H50E,H50F), C51A(H51A,
 H51B,H51C), C51B(H51D,H51E,H51F), C52A(H52A,H52B,H52C), C52B(H52D,H52E,H52F),
 C62A(H62A,H62B,H62C), C62B(H62D,H62E,H62F), C63A(H63A,H63B,H63C), C63B(H63D,
 H63E,H63F), C64A(H64A,H64B,H64C), C64B(H64D,H64E,H64F), C66(H66A,H66B,H66C),
 C67(H67A,H67B,H67C), C68(H68A,H68B,H68C), C70(H70A,H70B,H70C), C71(H71A,H71B,
 H71C), C72(H72A,H72B,H72C), C82(H82A,H82B,H82C), C83(H83A,H83B,H83C), C84(H84A,
 H84B,H84C), C86(H86A,H86B,H86C), C87(H87A,H87B,H87C), C88(H88A,H88B,H88C),
 C90(H90A,H90B,H90C), C91(H91A,H91B,H91C), C92(H92A,H92B,H92C), C102(H10D,H10E,
 H10F), C103(H10G,H10H,H10I), C104(H10J,H10K,H10L), C106(H10M,H10N,H10O),
 C107(H10P,H10Q,H10R), C108(H10S,H10T,H10U), C110(H11D,H11E,H11F), C111(H11G,
 H11H,H11I), C112(H11J,H11K,H11L), C122(H12D,H12E,H12F), C123(H12G,H12H,H12I),
 C124(H12J,H12K,H12L), C126(H12M,H12N,H12O), C127(H12P,H12Q,H12R), C128(H12S,
 H12T,H12U), C130(H13A,H13B,H13C), C131(H13D,H13E,H13F), C132(H13G,H13H,H13I),
 C142(H14A,H14B,H14C), C143(H14D,H14E,H14F), C144(H14G,H14H,H14I), C146(H14J,
 H14K,H14L), C147(H14M,H14N,H14O), C148(H14P,H14Q,H14R), C150(H15A,H15B,H15C),
 C151(H15D,H15E,H15F), C152(H15G,H15H,H15I)
;
_smtbx_masks_void_probe_radius 1.2
_smtbx_masks_void_truncation_radius 1.2
_olex2_submission_special_instructions 'No special instructions were received'
_oxdiff_exptl_absorpt_empirical_details
;
Empirical correction (ABSPACK) includes:
- Absorption correction using spherical harmonics
- Frame scaling
- B-factor correction
;
_oxdiff_exptl_absorpt_empirical_full_max 1.165
_oxdiff_exptl_absorpt_empirical_full_min 0.891

loop_
_space_group_symop_operation_xyz
'x, y, z'
'-x, -y, -z'

loop_
_atom_site_label
_atom_site_type_symbol
_atom_site_fract_x
_atom_site_fract_y
_atom_site_fract_z
_atom_site_U_iso_or_equiv
_atom_site_adp_type
_atom_site_occupancy
_atom_site_site_symmetry_order
_atom_site_calc_flag
_atom_site_refinement_flags_posn
_atom_site_refinement_flags_adp
_atom_site_refinement_flags_occupancy
_atom_site_disorder_assembly
_atom_site_disorder_group
U1 U 0.78664(2) 0.85523(2) 0.81529(2) 0.02660(6) Uani 1 1 d . . . . .
K1 K 1.13653(9) 0.72790(6) 1.01098(5) 0.0407(3) Uani 1 1 d . . . . .
Si1 Si 0.67279(11) 0.88912(8) 0.92776(6) 0.0359(4) Uani 1 1 d . . . . .
Si2 Si 0.95763(12) 0.95035(7) 0.75677(7) 0.0364(4) Uani 1 1 d . . . . .
Si3 Si 0.58215(12) 0.88990(8) 0.73220(7) 0.0382(4) Uani 1 1 d . . . . .
Si4 Si 0.78751(12) 0.70950(7) 0.76736(7) 0.0352(4) Uani 1 1 d D . . . .
O1 O 0.7171(3) 0.8851(2) 0.87638(16) 0.0451(11) Uani 1 1 d . . . . .
O2 O 0.6145(3) 0.8312(2) 0.93465(17) 0.0477(11) Uani 1 1 d . U . . .
O3 O 0.7520(3) 0.8915(2) 0.97328(18) 0.0498(11) Uani 1 1 d . U . . .
O4 O 0.6107(3) 0.9437(2) 0.93416(16) 0.0480(11) Uani 1 1 d . U . . .
O21 O 0.8912(3) 0.90927(18) 0.78575(16) 0.0411(11) Uani 1 1 d . . . . .
O22 O 1.0473(3) 0.97511(19) 0.79092(18) 0.0484(11) Uani 1 1 d . U . . .
O23 O 0.9048(3) 1.00434(18) 0.73556(17) 0.0455(11) Uani 1 1 d . U . . .
O24 O 0.9911(3) 0.91548(18) 0.71105(17) 0.0469(11) Uani 1 1 d . U . . .
O41 O 0.6727(3) 0.87985(18) 0.76766(16) 0.0434(11) Uani 1 1 d . . . . .
O42 O 0.5644(3) 0.95597(18) 0.73295(17) 0.0450(11) Uani 1 1 d . U . . .
O43 O 0.5965(3) 0.86733(18) 0.67780(16) 0.0416(10) Uani 1 1 d . U . . .
O44 O 0.4850(3) 0.86055(19) 0.74844(18) 0.0479(11) Uani 1 1 d . U . . .
O61 O 0.7845(3) 0.77239(17) 0.78560(16) 0.0383(10) Uani 1 1 d . . . . .
O62A O 0.8891(5) 0.6834(3) 0.7736(3) 0.0434(14) Uani 0.562(4) 1 d D U P A 1
O62B O 0.8901(6) 0.6986(4) 0.7398(4) 0.0456(16) Uani 0.438(4) 1 d D U P A 2
O63A O 0.7166(5) 0.6719(3) 0.8025(3) 0.0419(15) Uani 0.562(4) 1 d D U P A 1
O63B O 0.7903(7) 0.6608(4) 0.8072(4) 0.0429(15) Uani 0.438(4) 1 d D U P A 2
O64 O 0.7242(4) 0.7016(2) 0.71781(18) 0.0571(12) Uani 1 1 d . U . . .
O161 O 0.9570(3) 0.6797(2) 1.02635(19) 0.0546(11) Uani 1 1 d . U . . .
O162 O 1.0150(3) 0.7875(2) 1.06232(17) 0.0480(10) Uani 1 1 d . U . . .
O163 O 1.2862(3) 0.7284(2) 1.08925(19) 0.0568(11) Uani 1 1 d . U . . .
O164 O 1.2403(4) 0.6263(2) 1.0363(2) 0.0672(13) Uani 1 1 d . U . . .
O165 O 1.1700(3) 0.7063(2) 0.91650(17) 0.0521(11) Uani 1 1 d . U . . .
O166 O 1.2450(3) 0.8058(2) 0.96260(17) 0.0475(10) Uani 1 1 d . U . . .
N1 N 0.9030(4) 0.8270(2) 0.8739(2) 0.0457(14) Uani 1 1 d . . . . .
N2 N 0.9473(4) 0.8080(2) 0.9069(2) 0.0442(14) Uani 1 1 d . . . . .
N3 N 0.9909(4) 0.7886(3) 0.9378(3) 0.070(2) Uani 1 1 d . . . . .
N4 N 1.2075(4) 0.8353(2) 1.0631(2) 0.0437(13) Uani 1 1 d . . . . .
N5 N 1.0812(4) 0.6129(3) 0.9666(2) 0.0565(15) Uani 1 1 d . . . . .
C1 C 0.5753(5) 0.8069(3) 0.9764(3) 0.0492(14) Uani 1 1 d . U . . .
C2 C 0.4916(5) 0.7715(4) 0.9550(3) 0.071(2) Uani 1 1 d . U . . .
H2A H 0.513897 0.743524 0.932868 0.106 Uiso 1 1 calc R U . . .
H2B H 0.447245 0.795310 0.937461 0.106 Uiso 1 1 calc R U . . .
H2C H 0.459958 0.752850 0.981134 0.106 Uiso 1 1 calc R U . . .
C3 C 0.6466(6) 0.7706(4) 1.0004(3) 0.066(2) Uani 1 1 d . U . . .
H3A H 0.617679 0.749594 1.026001 0.099 Uiso 1 1 calc R U . . .
H3B H 0.699513 0.793650 1.014304 0.099 Uiso 1 1 calc R U . . .
H3C H 0.669228 0.744717 0.976504 0.099 Uiso 1 1 calc R U . . .
C4 C 0.5431(5) 0.8510(3) 1.0105(3) 0.0550(18) Uani 1 1 d . U . . .
H4A H 0.499241 0.875142 0.992941 0.083 Uiso 1 1 calc R U . . .
H4B H 0.597649 0.873203 1.023696 0.083 Uiso 1 1 calc R U . . .
H4C H 0.511425 0.833066 1.036928 0.083 Uiso 1 1 calc R U . . .
C5 C 0.8139(5) 0.9358(3) 0.9921(3) 0.0529(14) Uani 1 1 d . U . . .
C6 C 0.8914(6) 0.9067(4) 1.0209(4) 0.082(3) Uani 1 1 d . U . . .
H6A H 0.940422 0.934061 1.032290 0.123 Uiso 1 1 calc R U . . .
H6B H 0.918765 0.878877 1.000356 0.123 Uiso 1 1 calc R U . . .
H6C H 0.865124 0.888343 1.048695 0.123 Uiso 1 1 calc R U . . .
C7 C 0.7622(5) 0.9724(4) 1.0242(3) 0.064(2) Uani 1 1 d . U . . .
H7A H 0.739016 0.950637 1.050950 0.096 Uiso 1 1 calc R U . . .
H7B H 0.708885 0.988161 1.005759 0.096 Uiso 1 1 calc R U . . .
H7C H 0.804638 1.002561 1.037106 0.096 Uiso 1 1 calc R U . . .
C8 C 0.8548(6) 0.9677(4) 0.9514(3) 0.075(2) Uani 1 1 d . U . . .
H8A H 0.897929 0.997333 0.964665 0.113 Uiso 1 1 calc R U . . .
H8B H 0.803896 0.984144 0.931556 0.113 Uiso 1 1 calc R U . . .
H8C H 0.889145 0.942500 0.931373 0.113 Uiso 1 1 calc R U . . .
C9 C 0.5446(5) 0.9693(3) 0.9004(3) 0.0515(14) Uani 1 1 d . U . . .
C10 C 0.4919(6) 1.0076(4) 0.9322(3) 0.083(3) Uani 1 1 d . U . . .
H10A H 0.468612 0.986602 0.959375 0.125 Uiso 1 1 calc R U . . .
H10B H 0.438595 1.022815 0.913334 0.125 Uiso 1 1 calc R U . . .
H10C H 0.534284 1.038031 0.944463 0.125 Uiso 1 1 calc R U . . .
C11 C 0.5992(5) 1.0021(3) 0.8646(3) 0.0601(19) Uani 1 1 d . U . . .
H11A H 0.649495 1.024374 0.881934 0.090 Uiso 1 1 calc R U . . .
H11B H 0.556881 1.026704 0.846578 0.090 Uiso 1 1 calc R U . . .
H11C H 0.626802 0.976465 0.842128 0.090 Uiso 1 1 calc R U . . .
C12 C 0.4814(5) 0.9253(4) 0.8752(3) 0.069(2) Uani 1 1 d . U . . .
H12A H 0.518339 0.902740 0.854126 0.103 Uiso 1 1 calc R U . . .
H12B H 0.431433 0.943043 0.855728 0.103 Uiso 1 1 calc R U . . .
H12C H 0.453348 0.901462 0.899236 0.103 Uiso 1 1 calc R U . . .
C21 C 1.1077(5) 0.9485(3) 0.8268(3) 0.0524(14) Uani 1 1 d . U . . .
C22 C 1.1261(6) 0.8899(3) 0.8105(3) 0.071(2) Uani 1 1 d . U . . .
H22A H 1.066348 0.868552 0.806483 0.106 Uiso 1 1 calc R U . . .
H22B H 1.167463 0.872298 0.834878 0.106 Uiso 1 1 calc R U . . .
H22C H 1.156317 0.890981 0.779738 0.106 Uiso 1 1 calc R U . . .
C23 C 1.0601(5) 0.9470(4) 0.8733(3) 0.064(2) Uani 1 1 d . U . . .
H23A H 1.046304 0.984977 0.883145 0.096 Uiso 1 1 calc R U . . .
H23B H 1.101582 0.930440 0.898226 0.096 Uiso 1 1 calc R U . . .
H23C H 1.001356 0.924773 0.869079 0.096 Uiso 1 1 calc R U . . .
C24 C 1.1970(5) 0.9849(4) 0.8316(3) 0.073(2) Uani 1 1 d . U . . .
H24A H 1.227875 0.984579 0.800936 0.109 Uiso 1 1 calc R U . . .
H24B H 1.239622 0.970455 0.857132 0.109 Uiso 1 1 calc R U . . .
H24C H 1.181164 1.022979 0.839755 0.109 Uiso 1 1 calc R U . . .
C25 C 0.8649(5) 1.0507(3) 0.7589(3) 0.0519(14) Uani 1 1 d . U . . .
C26 C 0.8050(7) 1.0313(4) 0.7979(3) 0.077(2) Uani 1 1 d . U . . .
H26A H 0.750142 1.010113 0.783689 0.115 Uiso 1 1 calc R U . . .
H26B H 0.784013 1.063431 0.815850 0.115 Uiso 1 1 calc R U . . .
H26C H 0.841468 1.007502 0.819919 0.115 Uiso 1 1 calc R U . . .
C27 C 0.9392(7) 1.0909(4) 0.7779(4) 0.088(3) Uani 1 1 d . U . . .
H27A H 0.984337 1.071773 0.799293 0.132 Uiso 1 1 calc R U . . .
H27B H 0.910633 1.120526 0.795937 0.132 Uiso 1 1 calc R U . . .
H27C H 0.971744 1.107026 0.750935 0.132 Uiso 1 1 calc R U . . .
C28 C 0.8033(7) 1.0766(4) 0.7203(4) 0.093(3) Uani 1 1 d . U . . .
H28A H 0.841483 1.088046 0.693610 0.140 Uiso 1 1 calc R U . . .
H28B H 0.773957 1.109202 0.733585 0.140 Uiso 1 1 calc R U . . .
H28C H 0.754329 1.049542 0.708338 0.140 Uiso 1 1 calc R U . . .
C29 C 1.0439(6) 0.9299(3) 0.6700(3) 0.0592(15) Uani 1 1 d . U . . .
C30 C 1.1289(7) 0.9646(5) 0.6846(4) 0.101(3) Uani 1 1 d . U . . .
H30A H 1.110107 0.999436 0.699236 0.151 Uiso 1 1 calc R U . . .
H30B H 1.164174 0.972857 0.656084 0.151 Uiso 1 1 calc R U . . .
H30C H 1.168676 0.944496 0.708007 0.151 Uiso 1 1 calc R U . . .
C31 C 0.9838(7) 0.9576(5) 0.6343(4) 0.103(3) Uani 1 1 d . U . . .
H31A H 0.925829 0.935212 0.627516 0.154 Uiso 1 1 calc R U . . .
H31B H 1.016862 0.962198 0.604567 0.154 Uiso 1 1 calc R U . . .
H31C H 0.968284 0.994220 0.646850 0.154 Uiso 1 1 calc R U . . .
C32 C 1.0740(8) 0.8768(4) 0.6503(4) 0.094(3) Uani 1 1 d . U . . .
H32A H 1.118655 0.860022 0.673629 0.140 Uiso 1 1 calc R U . . .
H32B H 1.104451 0.883492 0.620067 0.140 Uiso 1 1 calc R U . . .
H32C H 1.019097 0.851657 0.644201 0.140 Uiso 1 1 calc R U . . .
C41 C 0.4853(5) 0.9878(3) 0.7147(3) 0.0502(14) Uani 1 1 d . U . . .
C42 C 0.5224(6) 1.0459(3) 0.7111(4) 0.072(2) Uani 1 1 d . U . . .
H42A H 0.555716 1.057178 0.741694 0.108 Uiso 1 1 calc R U . . .
H42B H 0.470117 1.070552 0.704142 0.108 Uiso 1 1 calc R U . . .
H42C H 0.565906 1.048149 0.685052 0.108 Uiso 1 1 calc R U . . .
C43 C 0.4450(5) 0.9642(3) 0.6668(3) 0.0594(19) Uani 1 1 d . U . . .
H43A H 0.492846 0.966944 0.642915 0.089 Uiso 1 1 calc R U . . .
H43B H 0.390191 0.985193 0.655837 0.089 Uiso 1 1 calc R U . . .
H43C H 0.425937 0.925096 0.670736 0.089 Uiso 1 1 calc R U . . .
C44 C 0.4094(5) 0.9849(3) 0.7514(3) 0.064(2) Uani 1 1 d . U . . .
H44A H 0.393337 0.945966 0.757932 0.096 Uiso 1 1 calc R U . . .
H44B H 0.353261 1.003367 0.738435 0.096 Uiso 1 1 calc R U . . .
H44C H 0.433144 1.003637 0.781462 0.096 Uiso 1 1 calc R U . . .
C45 C 0.6768(5) 0.8738(3) 0.6476(3) 0.0456(13) Uani 1 1 d . U . . .
C46 C 0.7557(5) 0.8379(3) 0.6665(3) 0.0570(19) Uani 1 1 d . U . . .
H46A H 0.783006 0.853398 0.697144 0.085 Uiso 1 1 calc R U . . .
H46B H 0.804345 0.836939 0.642941 0.085 Uiso 1 1 calc R U . . .
H46C H 0.730888 0.800101 0.671469 0.085 Uiso 1 1 calc R U . . .
C47 C 0.7106(5) 0.9332(3) 0.6469(3) 0.065(2) Uani 1 1 d . U . . .
H47A H 0.658112 0.956536 0.636750 0.098 Uiso 1 1 calc R U . . .
H47B H 0.760403 0.937258 0.624202 0.098 Uiso 1 1 calc R U . . .
H47C H 0.735317 0.944717 0.679303 0.098 Uiso 1 1 calc R U . . .
C48 C 0.6390(5) 0.8541(4) 0.5982(3) 0.066(2) Uani 1 1 d . U . . .
H48A H 0.615565 0.815476 0.600031 0.099 Uiso 1 1 calc R U . . .
H48B H 0.689356 0.856360 0.575692 0.099 Uiso 1 1 calc R U . . .
H48C H 0.587531 0.877570 0.586937 0.099 Uiso 1 1 calc R U . . .
C49 C 0.4555(4) 0.8047(3) 0.7580(3) 0.0508(13) Uani 1 1 d D U . . .
C50A C 0.4336(9) 0.7773(6) 0.7102(4) 0.057(2) Uani 0.562(4) 1 d D U P A 1
H50A H 0.386873 0.798606 0.691591 0.086 Uiso 0.562(4) 1 calc R U P A 1
H50B H 0.408501 0.739497 0.714793 0.086 Uiso 0.562(4) 1 calc R U P A 1
H50C H 0.491185 0.775766 0.692561 0.086 Uiso 0.562(4) 1 calc R U P A 1
C50B C 0.4606(12) 0.7953(8) 0.8117(4) 0.064(3) Uani 0.438(4) 1 d D U P A 2
H50D H 0.526589 0.796996 0.824040 0.095 Uiso 0.438(4) 1 calc R U P A 2
H50E H 0.432530 0.758718 0.818364 0.095 Uiso 0.438(4) 1 calc R U P A 2
H50F H 0.426188 0.824160 0.827690 0.095 Uiso 0.438(4) 1 calc R U P A 2
C51A C 0.3716(8) 0.8099(6) 0.7879(5) 0.065(3) Uani 0.562(4) 1 d D U P A 1
H51A H 0.392130 0.824678 0.819990 0.098 Uiso 0.562(4) 1 calc R U P A 1
H51B H 0.340723 0.773292 0.791069 0.098 Uiso 0.562(4) 1 calc R U P A 1
H51C H 0.327228 0.835229 0.772151 0.098 Uiso 0.562(4) 1 calc R U P A 1
C51B C 0.5091(10) 0.7613(6) 0.7314(5) 0.051(3) Uani 0.438(4) 1 d D U P A 2
H51D H 0.509655 0.770745 0.697190 0.077 Uiso 0.438(4) 1 calc R U P A 2
H51E H 0.478302 0.724673 0.734688 0.077 Uiso 0.438(4) 1 calc R U P A 2
H51F H 0.573902 0.760613 0.745335 0.077 Uiso 0.438(4) 1 calc R U P A 2
C52A C 0.5347(8) 0.7748(6) 0.7869(5) 0.059(3) Uani 0.562(4) 1 d D U P A 1
H52A H 0.590369 0.773533 0.767780 0.089 Uiso 0.562(4) 1 calc R U P A 1
H52B H 0.513149 0.736802 0.793872 0.089 Uiso 0.562(4) 1 calc R U P A 1
H52C H 0.550828 0.794999 0.817214 0.089 Uiso 0.562(4) 1 calc R U P A 1
C52B C 0.3498(8) 0.7984(8) 0.7389(6) 0.065(3) Uani 0.438(4) 1 d D U P A 2
H52D H 0.313768 0.827782 0.753154 0.098 Uiso 0.438(4) 1 calc R U P A 2
H52E H 0.324043 0.762025 0.748045 0.098 Uiso 0.438(4) 1 calc R U P A 2
H52F H 0.345446 0.801474 0.703701 0.098 Uiso 0.438(4) 1 calc R U P A 2
C61 C 0.9821(4) 0.7084(3) 0.7575(2) 0.0469(12) Uani 1 1 d D U . . .
C62A C 1.0337(13) 0.6556(6) 0.7495(6) 0.054(3) Uani 0.562(4) 1 d D U P A 1
H62A H 1.000295 0.633405 0.723688 0.080 Uiso 0.562(4) 1 calc R U P A 1
H62B H 1.036684 0.634137 0.779358 0.080 Uiso 0.562(4) 1 calc R U P A 1
H62C H 1.097688 0.664868 0.740353 0.080 Uiso 0.562(4) 1 calc R U P A 1
C62B C 1.0414(18) 0.6664(8) 0.7325(8) 0.059(4) Uani 0.438(4) 1 d D U P A 2
H62D H 1.038835 0.631026 0.749626 0.088 Uiso 0.438(4) 1 calc R U P A 2
H62E H 1.106800 0.680493 0.732908 0.088 Uiso 0.438(4) 1 calc R U P A 2
H62F H 1.016815 0.660676 0.699084 0.088 Uiso 0.438(4) 1 calc R U P A 2
C63A C 1.0224(12) 0.7382(6) 0.8028(5) 0.054(3) Uani 0.562(4) 1 d D U P A 1
H63A H 1.015348 0.714076 0.830627 0.081 Uiso 0.562(4) 1 calc R U P A 1
H63B H 0.988586 0.772470 0.807488 0.081 Uiso 0.562(4) 1 calc R U P A 1
H63C H 1.089202 0.747342 0.799518 0.081 Uiso 0.562(4) 1 calc R U P A 1
C63B C 1.0090(16) 0.7150(9) 0.8099(5) 0.053(3) Uani 0.438(4) 1 d D U P A 2
H63D H 1.001976 0.679060 0.825680 0.080 Uiso 0.438(4) 1 calc R U P A 2
H63E H 0.968136 0.741775 0.824289 0.080 Uiso 0.438(4) 1 calc R U P A 2
H63F H 1.074603 0.728573 0.814142 0.080 Uiso 0.438(4) 1 calc R U P A 2
C64A C 0.9658(9) 0.7460(6) 0.7168(5) 0.052(2) Uani 0.562(4) 1 d D U P A 1
H64A H 1.026420 0.759600 0.705723 0.078 Uiso 0.562(4) 1 calc R U P A 1
H64B H 0.929903 0.777605 0.727125 0.078 Uiso 0.562(4) 1 calc R U P A 1
H64C H 0.930367 0.726005 0.690307 0.078 Uiso 0.562(4) 1 calc R U P A 1
C64B C 1.0146(13) 0.7626(7) 0.7324(7) 0.061(3) Uani 0.438(4) 1 d D U P A 2
H64D H 1.082018 0.769641 0.739987 0.092 Uiso 0.438(4) 1 calc R U P A 2
H64E H 0.979474 0.793876 0.744016 0.092 Uiso 0.438(4) 1 calc R U P A 2
H64F H 1.002808 0.758360 0.697390 0.092 Uiso 0.438(4) 1 calc R U P A 2
C65 C 0.7262(5) 0.6549(3) 0.8491(3) 0.0488(13) Uani 1 1 d . U . . .
C66 C 0.6229(6) 0.6404(5) 0.8491(5) 0.120(3) Uani 1 1 d . U . . .
H66A H 0.594787 0.641790 0.816066 0.180 Uiso 1 1 calc R U . . .
H66B H 0.592492 0.667070 0.869538 0.180 Uiso 1 1 calc R U . . .
H66C H 0.613851 0.602860 0.861727 0.180 Uiso 1 1 calc R U . . .
C67 C 0.7747(6) 0.6036(3) 0.8611(3) 0.074(2) Uani 1 1 d . U . . .
H67A H 0.755366 0.590083 0.892264 0.111 Uiso 1 1 calc R U . . .
H67B H 0.842852 0.611110 0.862905 0.111 Uiso 1 1 calc R U . . .
H67C H 0.758310 0.575355 0.836016 0.111 Uiso 1 1 calc R U . . .
C68 C 0.7524(6) 0.7024(3) 0.8833(3) 0.067(2) Uani 1 1 d . U . . .
H68A H 0.717437 0.735134 0.873223 0.100 Uiso 1 1 calc R U . . .
H68B H 0.820041 0.710951 0.882883 0.100 Uiso 1 1 calc R U . . .
H68C H 0.736672 0.692161 0.915972 0.100 Uiso 1 1 calc R U . . .
C69 C 0.7023(6) 0.6580(3) 0.6839(3) 0.0620(16) Uani 1 1 d . U . . .
C70 C 0.7468(7) 0.6041(4) 0.6978(4) 0.086(3) Uani 1 1 d . U . . .
H70A H 0.752718 0.601564 0.733104 0.129 Uiso 1 1 calc R U . . .
H70B H 0.809320 0.602843 0.684981 0.129 Uiso 1 1 calc R U . . .
H70C H 0.707353 0.572849 0.684528 0.129 Uiso 1 1 calc R U . . .
C71 C 0.6008(7) 0.6500(5) 0.6773(5) 0.116(3) Uani 1 1 d . U . . .
H71A H 0.585642 0.616540 0.657594 0.175 Uiso 1 1 calc R U . . .
H71B H 0.574137 0.682333 0.661044 0.175 Uiso 1 1 calc R U . . .
H71C H 0.574056 0.645799 0.708860 0.175 Uiso 1 1 calc R U . . .
C72 C 0.7454(9) 0.6746(5) 0.6385(4) 0.106(3) Uani 1 1 d . U . . .
H72A H 0.807978 0.691546 0.646165 0.159 Uiso 1 1 calc R U . . .
H72B H 0.705613 0.701437 0.621509 0.159 Uiso 1 1 calc R U . . .
H72C H 0.750849 0.641680 0.617861 0.159 Uiso 1 1 calc R U . . .
C161 C 0.9881(5) 0.5976(3) 0.9817(3) 0.0650(17) Uani 1 1 d . U . . .
H16A H 0.994634 0.579331 1.013451 0.078 Uiso 1 1 calc R U . . .
H16B H 0.958355 0.570079 0.958271 0.078 Uiso 1 1 calc R U . . .
C162 C 0.9237(5) 0.6460(3) 0.9857(3) 0.0606(15) Uani 1 1 d . U . . .
H16C H 0.923789 0.668257 0.955850 0.073 Uiso 1 1 calc R U . . .
H16D H 0.858532 0.632239 0.989906 0.073 Uiso 1 1 calc R U . . .
C163 C 0.8943(5) 0.7228(3) 1.0349(3) 0.0524(14) Uani 1 1 d . U . . .
H16E H 0.832154 0.706430 1.042288 0.063 Uiso 1 1 calc R U . . .
H16F H 0.885690 0.745543 1.005609 0.063 Uiso 1 1 calc R U . . .
C164 C 0.9319(5) 0.7584(3) 1.0759(3) 0.0529(14) Uani 1 1 d . U . . .
H16G H 0.884332 0.785294 1.084536 0.063 Uiso 1 1 calc R U . . .
H16H H 0.946754 0.735237 1.104423 0.063 Uiso 1 1 calc R U . . .
C165 C 1.0494(5) 0.8281(3) 1.0968(3) 0.0517(14) Uani 1 1 d . U . . .
H16I H 1.077618 0.809834 1.125690 0.062 Uiso 1 1 calc R U . . .
H16J H 0.996990 0.850743 1.106936 0.062 Uiso 1 1 calc R U . . .
C166 C 1.1218(4) 0.8646(3) 1.0747(3) 0.0510(15) Uani 1 1 d . U . . .
H16K H 1.093581 0.880629 1.044746 0.061 Uiso 1 1 calc R U . . .
H16L H 1.139989 0.895753 1.097293 0.061 Uiso 1 1 calc R U . . .
C167 C 1.2662(5) 0.8242(4) 1.1068(3) 0.0609(17) Uani 1 1 d . U . . .
H16M H 1.224966 0.812846 1.132765 0.073 Uiso 1 1 calc R U . . .
H16N H 1.300851 0.858829 1.117562 0.073 Uiso 1 1 calc R U . . .
C168 C 1.3356(5) 0.7795(3) 1.0997(3) 0.0601(15) Uani 1 1 d . U . . .
H16O H 1.375102 0.789397 1.072657 0.072 Uiso 1 1 calc R U . . .
H16P H 1.377218 0.776086 1.129221 0.072 Uiso 1 1 calc R U . . .
C169 C 1.3488(5) 0.6844(3) 1.0851(3) 0.0648(16) Uani 1 1 d . U . . .
H16Q H 1.393435 0.684220 1.113785 0.078 Uiso 1 1 calc R U . . .
H16R H 1.385305 0.689637 1.056128 0.078 Uiso 1 1 calc R U . . .
C170 C 1.2940(6) 0.6309(3) 1.0811(3) 0.0683(16) Uani 1 1 d . U . . .
H17A H 1.337525 0.599760 1.083966 0.082 Uiso 1 1 calc R U . . .
H17B H 1.251253 0.628281 1.107944 0.082 Uiso 1 1 calc R U . . .
C171 C 1.1853(6) 0.5769(3) 1.0322(3) 0.0710(17) Uani 1 1 d . U . . .
H17C H 1.132592 0.578560 1.053819 0.085 Uiso 1 1 calc R U . . .
H17D H 1.223961 0.544948 1.041714 0.085 Uiso 1 1 calc R U . . .
C172 C 1.1475(6) 0.5697(3) 0.9806(3) 0.074(2) Uani 1 1 d . U . . .
H17E H 1.200519 0.571104 0.959039 0.089 Uiso 1 1 calc R U . . .
H17F H 1.115326 0.532723 0.976386 0.089 Uiso 1 1 calc R U . . .
C173 C 1.0804(6) 0.6217(3) 0.9139(3) 0.0608(17) Uani 1 1 d . U . . .
H17G H 1.024581 0.643189 0.903878 0.073 Uiso 1 1 calc R U . . .
H17H H 1.073688 0.585100 0.897194 0.073 Uiso 1 1 calc R U . . .
C174 C 1.1664(5) 0.6516(3) 0.8976(3) 0.0584(15) Uani 1 1 d . U . . .
H17I H 1.223323 0.632022 0.909086 0.070 Uiso 1 1 calc R U . . .
H17J H 1.164330 0.652463 0.861901 0.070 Uiso 1 1 calc R U . . .
C175 C 1.2431(5) 0.7404(3) 0.8977(3) 0.0565(14) Uani 1 1 d . U . . .
H17K H 1.240881 0.736771 0.862108 0.068 Uiso 1 1 calc R U . . .
H17L H 1.305240 0.728363 0.910735 0.068 Uiso 1 1 calc R U . . .
C176 C 1.2297(5) 0.7991(3) 0.9119(3) 0.0528(14) Uani 1 1 d . U . . .
H17M H 1.274363 0.823689 0.895421 0.063 Uiso 1 1 calc R U . . .
H17N H 1.165012 0.809757 0.901850 0.063 Uiso 1 1 calc R U . . .
C177 C 1.2273(5) 0.8611(3) 0.9780(3) 0.0508(14) Uani 1 1 d . U . . .
H17O H 1.159025 0.867681 0.974190 0.061 Uiso 1 1 calc R U . . .
H17P H 1.260549 0.888151 0.957870 0.061 Uiso 1 1 calc R U . . .
C178 C 1.2609(5) 0.8684(3) 1.0295(3) 0.0506(15) Uani 1 1 d . U . . .
H17Q H 1.327702 0.858321 1.033034 0.061 Uiso 1 1 calc R U . . .
H17R H 1.257591 0.908161 1.038534 0.061 Uiso 1 1 calc R U . . .
U2 U 0.22092(2) 0.35285(2) 0.68601(2) 0.02695(6) Uani 1 1 d . . . . .
K2 K -0.16897(10) 0.22559(7) 0.49072(6) 0.0524(4) Uani 1 1 d . . . . .
Si5 Si 0.30816(12) 0.21911(8) 0.72778(7) 0.0371(4) Uani 1 1 d . . . . .
Si6 Si 0.36914(11) 0.43883(7) 0.77577(6) 0.0320(4) Uani 1 1 d . . . . .
Si7 Si 0.31964(10) 0.39423(7) 0.57339(6) 0.0306(4) Uani 1 1 d . . . . .
Si8 Si 0.00145(10) 0.40022(7) 0.73805(6) 0.0330(4) Uani 1 1 d . . . . .
O81 O 0.2729(4) 0.2756(2) 0.7093(2) 0.0734(17) Uani 1 1 d . . . . .
O82 O 0.2515(5) 0.1677(2) 0.7035(2) 0.0855(16) Uani 1 1 d . U . . .
O83 O 0.3010(4) 0.2153(2) 0.78455(19) 0.0631(13) Uani 1 1 d . U . . .
O84 O 0.4137(4) 0.2040(3) 0.7147(3) 0.0929(18) Uani 1 1 d . U . . .
O101 O 0.3081(3) 0.40036(18) 0.73709(16) 0.0410(10) Uani 1 1 d . . . . .
O102 O 0.3342(3) 0.4333(2) 0.83029(18) 0.0547(12) Uani 1 1 d . U . . .
O103 O 0.4768(3) 0.4219(2) 0.77258(18) 0.0491(11) Uani 1 1 d . U . . .
O104 O 0.3675(3) 0.5044(2) 0.76358(18) 0.0500(11) Uani 1 1 d . U . . .
O121 O 0.2837(3) 0.39340(18) 0.62657(15) 0.0393(10) Uani 1 1 d . . . . .
O122 O 0.3927(3) 0.44675(18) 0.56562(15) 0.0370(10) Uani 1 1 d . U . . .
O123 O 0.2362(3) 0.39823(18) 0.53075(16) 0.0402(10) Uani 1 1 d . U . . .
O124 O 0.3685(3) 0.33501(18) 0.56480(16) 0.0384(9) Uani 1 1 d . U . . .
O141 O 0.0954(3) 0.37917(19) 0.71741(17) 0.0432(11) Uani 1 1 d . . . . .
O142 O 0.0280(3) 0.4243(2) 0.79216(19) 0.0580(12) Uani 1 1 d . U . . .
O143 O -0.0811(3) 0.3521(2) 0.7367(2) 0.0558(12) Uani 1 1 d . U . . .
O144 O -0.0416(3) 0.4514(2) 0.70906(19) 0.0582(12) Uani 1 1 d . U . . .
O181 O -0.2756(4) 0.1211(2) 0.4664(2) 0.0663(13) Uani 1 1 d . U . . .
O182 O -0.3178(3) 0.2185(2) 0.4133(2) 0.0589(12) Uani 1 1 d . U . . .
O183 O -0.0416(4) 0.2866(2) 0.4398(2) 0.0666(13) Uani 1 1 d . U . . .
O184 O 0.0059(3) 0.1800(3) 0.4778(2) 0.0672(13) Uani 1 1 d . U . . .
O185 O -0.2068(3) 0.2082(2) 0.5852(2) 0.0645(12) Uani 1 1 d . U . . .
O186 O -0.2707(3) 0.3059(2) 0.53884(19) 0.0583(12) Uani 1 1 d . U . . .
N6 N 0.1192(3) 0.3076(2) 0.6255(2) 0.0446(14) Uani 1 1 d . . . . .
N7 N 0.0577(4) 0.2950(2) 0.5974(2) 0.0464(14) Uani 1 1 d . . . . .
N8 N -0.0044(4) 0.2820(3) 0.5710(3) 0.074(2) Uani 1 1 d . . . . .
N9 N -0.1220(5) 0.1139(3) 0.5380(3) 0.0686(17) Uani 1 1 d . . . . .
N10 N -0.2324(4) 0.3298(3) 0.4378(2) 0.0544(15) Uani 1 1 d . . . . .
C81 C 0.2304(6) 0.1468(3) 0.6554(3) 0.0605(16) Uani 1 1 d . U . . .
C82 C 0.2755(6) 0.0919(3) 0.6505(3) 0.064(2) Uani 1 1 d . U . . .
H82A H 0.258257 0.067861 0.677134 0.097 Uiso 1 1 calc R U . . .
H82B H 0.343989 0.097557 0.651603 0.097 Uiso 1 1 calc R U . . .
H82C H 0.253675 0.074263 0.619721 0.097 Uiso 1 1 calc R U . . .
C83 C 0.1255(6) 0.1384(4) 0.6548(3) 0.081(2) Uani 1 1 d . U . . .
H83A H 0.102985 0.118409 0.625176 0.121 Uiso 1 1 calc R U . . .
H83B H 0.096193 0.174627 0.655892 0.121 Uiso 1 1 calc R U . . .
H83C H 0.108773 0.116731 0.682898 0.121 Uiso 1 1 calc R U . . .
C84 C 0.2589(6) 0.1855(3) 0.6158(3) 0.0613(19) Uani 1 1 d . U . . .
H84A H 0.327189 0.192407 0.618629 0.092 Uiso 1 1 calc R U . . .
H84B H 0.227204 0.220778 0.618935 0.092 Uiso 1 1 calc R U . . .
H84C H 0.240757 0.168434 0.584292 0.092 Uiso 1 1 calc R U . . .
C85 C 0.2869(5) 0.1699(3) 0.8175(3) 0.0517(14) Uani 1 1 d . U . . .
C86 C 0.1834(5) 0.1545(4) 0.8165(3) 0.066(2) Uani 1 1 d . U . . .
H86A H 0.163658 0.136909 0.785389 0.099 Uiso 1 1 calc R U . . .
H86B H 0.147657 0.188111 0.820900 0.099 Uiso 1 1 calc R U . . .
H86C H 0.171643 0.128578 0.842591 0.099 Uiso 1 1 calc R U . . .
C87 C 0.3438(5) 0.1206(3) 0.8047(3) 0.0576(19) Uani 1 1 d . U . . .
H87A H 0.334721 0.091113 0.828248 0.086 Uiso 1 1 calc R U . . .
H87B H 0.410563 0.131845 0.805282 0.086 Uiso 1 1 calc R U . . .
H87C H 0.322960 0.106756 0.772378 0.086 Uiso 1 1 calc R U . . .
C88 C 0.3196(5) 0.1943(3) 0.8661(3) 0.0581(18) Uani 1 1 d . U . . .
H88A H 0.282155 0.226518 0.873157 0.087 Uiso 1 1 calc R U . . .
H88B H 0.386111 0.205955 0.865847 0.087 Uiso 1 1 calc R U . . .
H88C H 0.311738 0.166254 0.891043 0.087 Uiso 1 1 calc R U . . .
C89 C 0.5018(6) 0.2357(5) 0.7187(4) 0.088(2) Uani 1 1 d . U . . .
C90 C 0.5667(8) 0.1940(5) 0.7063(5) 0.125(3) Uani 1 1 d . U . . .
H90A H 0.631222 0.209504 0.710467 0.188 Uiso 1 1 calc R U . . .
H90B H 0.553571 0.182284 0.672554 0.188 Uiso 1 1 calc R U . . .
H90C H 0.559662 0.161938 0.727312 0.188 Uiso 1 1 calc R U . . .
C91 C 0.5224(8) 0.2575(6) 0.7689(5) 0.120(3) Uani 1 1 d . U . . .
H91A H 0.502771 0.229592 0.792025 0.181 Uiso 1 1 calc R U . . .
H91B H 0.487901 0.291560 0.773480 0.181 Uiso 1 1 calc R U . . .
H91C H 0.590068 0.265764 0.774200 0.181 Uiso 1 1 calc R U . . .
C92 C 0.5032(7) 0.2838(5) 0.6884(5) 0.113(3) Uani 1 1 d . U . . .
H92A H 0.551427 0.310805 0.701404 0.169 Uiso 1 1 calc R U . . .
H92B H 0.441548 0.300798 0.687429 0.169 Uiso 1 1 calc R U . . .
H92C H 0.517681 0.272704 0.655618 0.169 Uiso 1 1 calc R U . . .
C101 C 0.3126(5) 0.3869(3) 0.8602(3) 0.0541(14) Uani 1 1 d . U . . .
C102 C 0.2282(5) 0.3533(3) 0.8383(3) 0.0534(18) Uani 1 1 d . U . . .
H10D H 0.178523 0.378570 0.827980 0.080 Uiso 1 1 calc R U . . .
H10E H 0.204762 0.327724 0.862320 0.080 Uiso 1 1 calc R U . . .
H10F H 0.247009 0.332101 0.810278 0.080 Uiso 1 1 calc R U . . .
C103 C 0.3947(6) 0.3511(4) 0.8691(4) 0.081(2) Uani 1 1 d . U . . .
H10G H 0.414357 0.336606 0.838288 0.121 Uiso 1 1 calc R U . . .
H10H H 0.377019 0.319981 0.889624 0.121 Uiso 1 1 calc R U . . .
H10I H 0.446741 0.372940 0.885341 0.121 Uiso 1 1 calc R U . . .
C104 C 0.2882(6) 0.4145(4) 0.9076(3) 0.080(2) Uani 1 1 d . U . . .
H10J H 0.341373 0.438477 0.919956 0.119 Uiso 1 1 calc R U . . .
H10K H 0.274990 0.385898 0.931270 0.119 Uiso 1 1 calc R U . . .
H10L H 0.232611 0.436992 0.901778 0.119 Uiso 1 1 calc R U . . .
C105 C 0.5649(4) 0.4490(3) 0.7900(3) 0.0483(14) Uani 1 1 d . U . . .
C106 C 0.6320(5) 0.4011(4) 0.7934(3) 0.067(2) Uani 1 1 d . U . . .
H10M H 0.607939 0.372992 0.815213 0.101 Uiso 1 1 calc R U . . .
H10N H 0.694136 0.415063 0.805987 0.101 Uiso 1 1 calc R U . . .
H10O H 0.637010 0.384554 0.761318 0.101 Uiso 1 1 calc R U . . .
C107 C 0.5559(5) 0.4755(3) 0.8383(3) 0.0544(17) Uani 1 1 d . U . . .
H10P H 0.511989 0.505956 0.835178 0.082 Uiso 1 1 calc R U . . .
H10Q H 0.617641 0.490239 0.850790 0.082 Uiso 1 1 calc R U . . .
H10R H 0.532184 0.447861 0.860582 0.082 Uiso 1 1 calc R U . . .
C108 C 0.5963(5) 0.4904(4) 0.7535(3) 0.063(2) Uani 1 1 d . U . . .
H10S H 0.598593 0.471973 0.721945 0.095 Uiso 1 1 calc R U . . .
H10T H 0.658922 0.505767 0.763716 0.095 Uiso 1 1 calc R U . . .
H10U H 0.551660 0.520550 0.751041 0.095 Uiso 1 1 calc R U . . .
C109 C 0.2958(5) 0.5448(3) 0.7613(3) 0.0544(14) Uani 1 1 d . U . . .
C110 C 0.2139(5) 0.5238(3) 0.7283(3) 0.063(2) Uani 1 1 d . U . . .
H11D H 0.236756 0.512679 0.697134 0.094 Uiso 1 1 calc R U . . .
H11E H 0.168719 0.553365 0.723420 0.094 Uiso 1 1 calc R U . . .
H11F H 0.182960 0.491738 0.742936 0.094 Uiso 1 1 calc R U . . .
C111 C 0.3430(7) 0.5951(3) 0.7390(4) 0.079(2) Uani 1 1 d . U . . .
H11G H 0.404395 0.602964 0.755850 0.119 Uiso 1 1 calc R U . . .
H11H H 0.303380 0.627326 0.741846 0.119 Uiso 1 1 calc R U . . .
H11I H 0.351526 0.587286 0.704805 0.119 Uiso 1 1 calc R U . . .
C112 C 0.2672(6) 0.5594(4) 0.8104(3) 0.079(2) Uani 1 1 d . U . . .
H11J H 0.240305 0.526326 0.825377 0.119 Uiso 1 1 calc R U . . .
H11K H 0.220067 0.588185 0.808033 0.119 Uiso 1 1 calc R U . . .
H11L H 0.322312 0.573434 0.830231 0.119 Uiso 1 1 calc R U . . .
C121 C 0.4679(4) 0.4694(3) 0.5980(3) 0.0464(13) Uani 1 1 d . U . . .
C122 C 0.5223(5) 0.4220(4) 0.6215(3) 0.069(2) Uani 1 1 d . U . . .
H12D H 0.484123 0.404055 0.645594 0.104 Uiso 1 1 calc R U . . .
H12E H 0.581253 0.436858 0.637332 0.104 Uiso 1 1 calc R U . . .
H12F H 0.536215 0.394600 0.596773 0.104 Uiso 1 1 calc R U . . .
C123 C 0.4289(5) 0.5036(3) 0.6373(3) 0.0560(18) Uani 1 1 d . U . . .
H12G H 0.389951 0.532575 0.622876 0.084 Uiso 1 1 calc R U . . .
H12H H 0.480881 0.520959 0.657452 0.084 Uiso 1 1 calc R U . . .
H12I H 0.390544 0.479647 0.657249 0.084 Uiso 1 1 calc R U . . .
C124 C 0.5302(6) 0.5030(4) 0.5671(3) 0.087(3) Uani 1 1 d . U . . .
H12J H 0.560674 0.478169 0.544962 0.131 Uiso 1 1 calc R U . . .
H12K H 0.578363 0.523317 0.587552 0.131 Uiso 1 1 calc R U . . .
H12L H 0.492462 0.529388 0.548363 0.131 Uiso 1 1 calc R U . . .
C125 C 0.1778(4) 0.4426(3) 0.5164(3) 0.0474(13) Uani 1 1 d . U . . .
C126 C 0.1590(5) 0.4796(3) 0.5596(3) 0.0597(19) Uani 1 1 d . U . . .
H12M H 0.127597 0.457471 0.583725 0.090 Uiso 1 1 calc R U . . .
H12N H 0.118529 0.509828 0.548940 0.090 Uiso 1 1 calc R U . . .
H12O H 0.218737 0.495318 0.573870 0.090 Uiso 1 1 calc R U . . .
C127 C 0.2266(5) 0.4755(3) 0.4778(3) 0.0593(19) Uani 1 1 d . U . . .
H12P H 0.284636 0.493412 0.492154 0.089 Uiso 1 1 calc R U . . .
H12Q H 0.184767 0.503956 0.464941 0.089 Uiso 1 1 calc R U . . .
H12R H 0.241937 0.450305 0.451691 0.089 Uiso 1 1 calc R U . . .
C128 C 0.0875(5) 0.4146(3) 0.4950(3) 0.067(2) Uani 1 1 d . U . . .
H12S H 0.102087 0.389537 0.468629 0.100 Uiso 1 1 calc R U . . .
H12T H 0.044846 0.442893 0.482614 0.100 Uiso 1 1 calc R U . . .
H12U H 0.057386 0.393267 0.520085 0.100 Uiso 1 1 calc R U . . .
C129 C 0.3916(4) 0.3075(3) 0.5210(3) 0.0441(13) Uani 1 1 d . U . . .
C130 C 0.4670(5) 0.2669(3) 0.5361(3) 0.061(2) Uani 1 1 d . U . . .
H13A H 0.523503 0.287503 0.548962 0.092 Uiso 1 1 calc R U . . .
H13B H 0.482299 0.244586 0.507993 0.092 Uiso 1 1 calc R U . . .
H13C H 0.443655 0.242294 0.560946 0.092 Uiso 1 1 calc R U . . .
C131 C 0.3035(5) 0.2770(3) 0.5000(3) 0.0551(18) Uani 1 1 d . U . . .
H13D H 0.276919 0.253605 0.524791 0.083 Uiso 1 1 calc R U . . .
H13E H 0.319292 0.253686 0.472653 0.083 Uiso 1 1 calc R U . . .
H13F H 0.257267 0.304058 0.488932 0.083 Uiso 1 1 calc R U . . .
C132 C 0.4299(5) 0.3488(3) 0.4852(3) 0.0504(17) Uani 1 1 d . U . . .
H13G H 0.382078 0.375988 0.476937 0.076 Uiso 1 1 calc R U . . .
H13H H 0.445707 0.328896 0.455963 0.076 Uiso 1 1 calc R U . . .
H13I H 0.486395 0.367975 0.499853 0.076 Uiso 1 1 calc R U . . .
C141 C -0.0226(5) 0.4603(4) 0.8233(3) 0.0610(15) Uani 1 1 d . U . . .
C142 C -0.1260(5) 0.4438(4) 0.8202(3) 0.072(2) Uani 1 1 d . U . . .
H14A H -0.152208 0.449177 0.787165 0.109 Uiso 1 1 calc R U . . .
H14B H -0.159003 0.466849 0.842574 0.109 Uiso 1 1 calc R U . . .
H14C H -0.133839 0.404606 0.828724 0.109 Uiso 1 1 calc R U . . .
C143 C 0.0223(6) 0.4534(4) 0.8731(3) 0.075(2) Uani 1 1 d . U . . .
H14D H 0.021277 0.413951 0.881252 0.112 Uiso 1 1 calc R U . . .
H14E H -0.012662 0.474058 0.896387 0.112 Uiso 1 1 calc R U . . .
H14F H 0.087520 0.467820 0.874025 0.112 Uiso 1 1 calc R U . . .
C144 C -0.0122(5) 0.5199(4) 0.8064(3) 0.072(2) Uani 1 1 d . U . . .
H14G H 0.054754 0.530125 0.804960 0.108 Uiso 1 1 calc R U . . .
H14H H -0.040833 0.544791 0.829083 0.108 Uiso 1 1 calc R U . . .
H14I H -0.043657 0.523236 0.774249 0.108 Uiso 1 1 calc R U . . .
C145 C -0.0807(5) 0.2946(3) 0.7497(3) 0.0546(15) Uani 1 1 d . U . . .
C146 C -0.0577(6) 0.2615(3) 0.7047(3) 0.069(2) Uani 1 1 d . U . . .
H14J H -0.106499 0.266923 0.678936 0.103 Uiso 1 1 calc R U . . .
H14K H -0.055328 0.221986 0.712436 0.103 Uiso 1 1 calc R U . . .
H14L H 0.003396 0.274545 0.693923 0.103 Uiso 1 1 calc R U . . .
C147 C -0.1799(6) 0.2806(4) 0.7627(4) 0.084(3) Uani 1 1 d . U . . .
H14M H -0.191476 0.298354 0.793625 0.127 Uiso 1 1 calc R U . . .
H14N H -0.188457 0.240250 0.765291 0.127 Uiso 1 1 calc R U . . .
H14O H -0.224346 0.294185 0.737530 0.127 Uiso 1 1 calc R U . . .
C148 C -0.0109(6) 0.2830(4) 0.7898(3) 0.077(2) Uani 1 1 d . U . . .
H14P H 0.052392 0.284181 0.777706 0.116 Uiso 1 1 calc R U . . .
H14Q H -0.024609 0.246118 0.802670 0.116 Uiso 1 1 calc R U . . .
H14R H -0.014430 0.311115 0.815353 0.116 Uiso 1 1 calc R U . . .
C149 C -0.0870(5) 0.4566(3) 0.6610(3) 0.0529(14) Uani 1 1 d . U . . .
C150 C -0.1923(5) 0.4521(4) 0.6635(3) 0.069(2) Uani 1 1 d . U . . .
H15A H -0.210604 0.414872 0.674191 0.103 Uiso 1 1 calc R U . . .
H15B H -0.222287 0.458596 0.631423 0.103 Uiso 1 1 calc R U . . .
H15C H -0.212516 0.479934 0.686358 0.103 Uiso 1 1 calc R U . . .
C151 C -0.0558(5) 0.4128(3) 0.6262(3) 0.0554(18) Uani 1 1 d . U . . .
H15D H 0.012741 0.415463 0.624741 0.083 Uiso 1 1 calc R U . . .
H15E H -0.085447 0.418937 0.593996 0.083 Uiso 1 1 calc R U . . .
H15F H -0.074632 0.375862 0.637310 0.083 Uiso 1 1 calc R U . . .
C152 C -0.0543(6) 0.5144(3) 0.6470(3) 0.067(2) Uani 1 1 d . U . . .
H15G H -0.071976 0.541395 0.671260 0.101 Uiso 1 1 calc R U . . .
H15H H -0.083889 0.523552 0.615464 0.101 Uiso 1 1 calc R U . . .
H15I H 0.014282 0.515622 0.645245 0.101 Uiso 1 1 calc R U . . .
C181 C -0.1908(6) 0.0692(4) 0.5249(3) 0.076(2) Uani 1 1 d . U . . .
H18A H -0.244957 0.072129 0.545463 0.091 Uiso 1 1 calc R U . . .
H18B H -0.161792 0.033060 0.531431 0.091 Uiso 1 1 calc R U . . .
C182 C -0.2259(6) 0.0707(4) 0.4725(3) 0.0735(17) Uani 1 1 d . U . . .
H18C H -0.172398 0.070138 0.451291 0.088 Uiso 1 1 calc R U . . .
H18D H -0.268248 0.038090 0.464317 0.088 Uiso 1 1 calc R U . . .
C183 C -0.3292(5) 0.1210(4) 0.4211(3) 0.0644(16) Uani 1 1 d . U . . .
H18E H -0.373637 0.088439 0.418900 0.077 Uiso 1 1 calc R U . . .
H18F H -0.286624 0.118319 0.394259 0.077 Uiso 1 1 calc R U . . .
C184 C -0.3820(5) 0.1728(3) 0.4170(3) 0.0636(16) Uani 1 1 d . U . . .
H18G H -0.426071 0.170772 0.388020 0.076 Uiso 1 1 calc R U . . .
H18H H -0.419031 0.177688 0.445697 0.076 Uiso 1 1 calc R U . . .
C185 C -0.3639(5) 0.2694(4) 0.4052(3) 0.0682(17) Uani 1 1 d . U . . .
H18I H -0.398318 0.279156 0.433937 0.082 Uiso 1 1 calc R U . . .
H18J H -0.410248 0.264849 0.377330 0.082 Uiso 1 1 calc R U . . .
C186 C -0.2955(6) 0.3142(4) 0.3957(3) 0.073(2) Uani 1 1 d . U . . .
H18K H -0.329981 0.347355 0.384908 0.087 Uiso 1 1 calc R U . . .
H18L H -0.257183 0.302441 0.369018 0.087 Uiso 1 1 calc R U . . .
C187 C -0.1457(6) 0.3595(4) 0.4231(3) 0.0722(19) Uani 1 1 d . U . . .
H18M H -0.116749 0.380649 0.451208 0.087 Uiso 1 1 calc R U . . .
H18N H -0.163437 0.386512 0.397794 0.087 Uiso 1 1 calc R U . . .
C188 C -0.0744(6) 0.3220(4) 0.4043(3) 0.0715(17) Uani 1 1 d . U . . .
H18O H -0.103122 0.299976 0.376560 0.086 Uiso 1 1 calc R U . . .
H18P H -0.021160 0.344639 0.392776 0.086 Uiso 1 1 calc R U . . .
C189 C 0.0380(5) 0.2564(4) 0.4260(3) 0.0706(16) Uani 1 1 d . U . . .
H18Q H 0.088526 0.282534 0.416550 0.085 Uiso 1 1 calc R U . . .
H18R H 0.019624 0.231633 0.398015 0.085 Uiso 1 1 calc R U . . .
C190 C 0.0721(5) 0.2229(4) 0.4677(3) 0.0709(16) Uani 1 1 d . U . . .
H19A H 0.132552 0.206396 0.460593 0.085 Uiso 1 1 calc R U . . .
H19B H 0.083344 0.247430 0.496496 0.085 Uiso 1 1 calc R U . . .
C191 C 0.0378(5) 0.1472(4) 0.5185(3) 0.0715(17) Uani 1 1 d . U . . .
H19C H 0.041723 0.170272 0.548353 0.086 Uiso 1 1 calc R U . . .
H19D H 0.101019 0.133167 0.513403 0.086 Uiso 1 1 calc R U . . .
C192 C -0.0299(5) 0.1004(4) 0.5230(3) 0.073(2) Uani 1 1 d . U . . .
H19E H -0.038039 0.080885 0.491416 0.088 Uiso 1 1 calc R U . . .
H19F H -0.002149 0.074044 0.546483 0.088 Uiso 1 1 calc R U . . .
C193 C -0.1189(6) 0.1276(4) 0.5910(3) 0.077(2) Uani 1 1 d . U . . .
H19G H -0.063181 0.152250 0.599449 0.093 Uiso 1 1 calc R U . . .
H19H H -0.111615 0.092958 0.609519 0.093 Uiso 1 1 calc R U . . .
C194 C -0.2069(6) 0.1561(4) 0.6060(3) 0.0729(17) Uani 1 1 d . U . . .
H19I H -0.263995 0.134139 0.594628 0.088 Uiso 1 1 calc R U . . .
H19J H -0.206077 0.159768 0.641593 0.088 Uiso 1 1 calc R U . . .
C195 C -0.2776(5) 0.2433(4) 0.6037(3) 0.0630(15) Uani 1 1 d . U . . .
H19K H -0.340959 0.230240 0.590988 0.076 Uiso 1 1 calc R U . . .
H19L H -0.275489 0.241419 0.639393 0.076 Uiso 1 1 calc R U . . .
C196 C -0.2596(5) 0.2996(4) 0.5892(3) 0.0621(15) Uani 1 1 d . U . . .
H19M H -0.303123 0.324244 0.604926 0.075 Uiso 1 1 calc R U . . .
H19N H -0.194556 0.311282 0.600281 0.075 Uiso 1 1 calc R U . . .
C197 C -0.2470(6) 0.3597(4) 0.5229(3) 0.0633(16) Uani 1 1 d . U . . .
H19O H -0.177904 0.366185 0.526432 0.076 Uiso 1 1 calc R U . . .
H19P H -0.276588 0.387736 0.542916 0.076 Uiso 1 1 calc R U . . .
C198 C -0.2801(6) 0.3652(4) 0.4717(3) 0.0637(17) Uani 1 1 d . U . . .
H19Q H -0.348457 0.356034 0.468540 0.076 Uiso 1 1 calc R U . . .
H19R H -0.270979 0.404497 0.462310 0.076 Uiso 1 1 calc R U . . .

loop_
_atom_site_aniso_label
_atom_site_aniso_U_11
_atom_site_aniso_U_22
_atom_site_aniso_U_33
_atom_site_aniso_U_23
_atom_site_aniso_U_13
_atom_site_aniso_U_12
U1 0.03045(11) 0.02573(12) 0.02418(13) 0.00022(9) 0.00493(8) 0.00357(8)
K1 0.0416(7) 0.0485(9) 0.0318(8) 0.0021(7) 0.0006(6) -0.0001(6)
Si1 0.0277(8) 0.0514(11) 0.0287(10) -0.0120(8) 0.0041(7) 0.0037(7)
Si2 0.0401(9) 0.0344(9) 0.0350(11) 0.0025(8) 0.0070(7) -0.0048(7)
Si3 0.0438(10) 0.0365(10) 0.0345(11) -0.0044(8) -0.0027(8) 0.0124(8)
Si4 0.0401(9) 0.0268(9) 0.0382(11) 0.0019(8) -0.0031(7) 0.0015(7)
O1 0.042(2) 0.061(3) 0.033(3) -0.014(2) 0.0110(19) 0.002(2)
O2 0.046(2) 0.058(3) 0.038(3) -0.017(2) 0.0079(19) -0.012(2)
O3 0.038(2) 0.065(3) 0.045(3) -0.017(2) -0.0049(19) -0.005(2)
O4 0.045(2) 0.070(3) 0.030(2) -0.010(2) 0.0020(18) 0.016(2)
O21 0.041(2) 0.043(3) 0.040(3) 0.008(2) 0.0086(19) -0.0059(19)
O22 0.045(2) 0.050(3) 0.049(3) 0.006(2) -0.0029(19) -0.0038(19)
O23 0.054(2) 0.040(2) 0.043(3) 0.008(2) 0.008(2) 0.0003(19)
O24 0.059(3) 0.041(2) 0.042(3) 0.000(2) 0.022(2) -0.007(2)
O41 0.049(2) 0.046(3) 0.036(3) 0.000(2) -0.0021(19) 0.021(2)
O42 0.048(2) 0.039(2) 0.047(3) -0.008(2) -0.0143(19) 0.0158(19)
O43 0.046(2) 0.041(2) 0.038(2) -0.006(2) 0.0025(18) 0.0048(19)
O44 0.047(2) 0.045(2) 0.053(3) -0.006(2) 0.007(2) 0.0107(19)
O61 0.046(2) 0.029(2) 0.040(3) 0.0000(19) 0.0027(19) 0.0083(18)
O62A 0.041(2) 0.042(3) 0.048(3) 0.005(3) 0.003(3) 0.008(2)
O62B 0.040(3) 0.050(4) 0.047(4) 0.000(3) -0.001(3) 0.009(3)
O63A 0.045(3) 0.034(3) 0.047(3) 0.005(3) 0.004(3) 0.004(3)
O63B 0.045(3) 0.036(3) 0.048(3) 0.003(3) 0.001(3) 0.006(3)
O64 0.076(3) 0.049(3) 0.045(3) -0.012(2) -0.016(2) 0.017(2)
O161 0.051(2) 0.063(3) 0.048(3) 0.005(2) -0.007(2) -0.010(2)
O162 0.039(2) 0.066(3) 0.040(2) -0.006(2) 0.0094(18) -0.0079(18)
O163 0.047(2) 0.066(3) 0.055(3) 0.012(2) -0.012(2) -0.0009(19)
O164 0.073(3) 0.057(3) 0.068(3) 0.018(2) -0.026(2) 0.004(2)
O165 0.052(2) 0.069(3) 0.035(2) -0.010(2) 0.0004(19) 0.002(2)
O166 0.044(2) 0.062(2) 0.037(2) 0.008(2) 0.0038(18) -0.0014(19)
N1 0.049(3) 0.044(3) 0.043(4) 0.003(3) -0.005(2) 0.008(3)
N2 0.045(3) 0.052(4) 0.036(3) 0.004(3) 0.004(2) 0.007(3)
N3 0.055(4) 0.102(6) 0.053(4) 0.024(4) 0.000(3) 0.018(4)
N4 0.043(3) 0.053(3) 0.034(3) -0.004(3) -0.003(2) -0.005(2)
N5 0.068(4) 0.048(4) 0.052(4) -0.001(3) -0.015(3) 0.006(3)
C1 0.042(3) 0.062(3) 0.044(3) -0.005(3) 0.008(2) -0.007(2)
C2 0.057(4) 0.087(5) 0.066(5) -0.008(4) 0.003(4) -0.021(4)
C3 0.070(4) 0.073(5) 0.056(5) -0.007(4) 0.005(4) 0.022(4)
C4 0.051(4) 0.071(4) 0.045(4) 0.000(3) 0.019(3) 0.005(3)
C5 0.039(3) 0.063(3) 0.055(3) -0.018(3) -0.007(2) -0.004(2)
C6 0.061(4) 0.080(5) 0.100(6) -0.027(5) -0.037(4) 0.004(4)
C7 0.066(4) 0.072(5) 0.053(5) -0.027(4) -0.010(3) 0.003(4)
C8 0.060(4) 0.084(5) 0.080(5) -0.016(4) 0.007(4) -0.031(4)
C9 0.048(3) 0.073(3) 0.033(3) -0.007(3) -0.001(2) 0.016(3)
C10 0.090(5) 0.106(6) 0.056(5) -0.005(4) 0.002(4) 0.050(5)
C11 0.062(4) 0.068(5) 0.049(4) -0.003(4) -0.005(3) -0.004(4)
C12 0.054(4) 0.095(5) 0.056(5) 0.002(4) -0.012(3) -0.002(4)
C21 0.045(3) 0.059(3) 0.053(3) 0.009(3) -0.005(2) -0.004(3)
C22 0.082(5) 0.066(4) 0.065(5) 0.010(4) -0.005(4) 0.018(4)
C23 0.059(4) 0.081(5) 0.051(4) 0.006(4) -0.009(3) -0.013(4)
C24 0.049(4) 0.091(5) 0.075(6) 0.011(5) -0.009(4) -0.015(4)
C25 0.064(3) 0.038(3) 0.054(3) 0.002(3) 0.008(3) 0.005(2)
C26 0.104(6) 0.059(5) 0.071(5) -0.004(4) 0.034(4) 0.011(4)
C27 0.089(5) 0.054(5) 0.121(7) -0.026(5) 0.015(5) -0.008(4)
C28 0.118(6) 0.082(6) 0.079(6) 0.002(5) -0.017(5) 0.039(5)
C29 0.070(3) 0.061(3) 0.049(3) 0.006(3) 0.033(3) -0.008(3)
C30 0.099(5) 0.124(7) 0.079(6) -0.004(5) 0.042(5) -0.052(5)
C31 0.107(6) 0.145(7) 0.062(5) 0.030(5) 0.036(4) 0.031(5)
C32 0.125(6) 0.077(5) 0.084(6) -0.011(5) 0.063(5) -0.005(5)
C41 0.053(3) 0.041(3) 0.055(3) -0.007(3) -0.019(2) 0.018(2)
C42 0.074(5) 0.040(4) 0.099(6) -0.003(4) -0.030(4) 0.014(3)
C43 0.059(4) 0.059(4) 0.058(4) -0.006(4) -0.021(3) 0.017(3)
C44 0.065(4) 0.061(5) 0.066(5) -0.008(4) -0.009(3) 0.028(4)
C45 0.051(3) 0.047(3) 0.040(3) -0.005(3) 0.008(2) 0.005(2)
C46 0.060(4) 0.061(4) 0.051(4) -0.004(4) 0.012(3) 0.017(3)
C47 0.061(4) 0.055(4) 0.081(6) 0.009(4) 0.013(4) 0.002(3)
C48 0.062(4) 0.092(6) 0.043(4) -0.021(4) 0.003(3) 0.002(4)
C49 0.050(3) 0.050(3) 0.054(3) -0.003(3) 0.009(2) 0.006(2)
C50A 0.056(5) 0.055(5) 0.060(5) -0.010(4) 0.006(4) -0.004(5)
C50B 0.069(6) 0.064(6) 0.059(5) -0.002(5) 0.014(5) -0.003(5)
C51A 0.063(5) 0.070(6) 0.064(6) -0.007(5) 0.020(4) -0.005(5)
C51B 0.051(5) 0.048(5) 0.056(6) -0.009(5) 0.002(5) 0.001(5)
C52A 0.057(5) 0.057(5) 0.063(6) 0.007(5) 0.003(4) -0.003(4)
C52B 0.058(5) 0.065(6) 0.073(6) -0.010(6) 0.007(5) -0.002(5)
C61 0.041(2) 0.051(3) 0.050(3) -0.002(2) 0.002(2) 0.013(2)
C62A 0.051(5) 0.050(5) 0.061(7) 0.002(5) 0.012(6) 0.010(5)
C62B 0.057(6) 0.061(6) 0.060(8) -0.003(6) 0.008(6) 0.017(6)
C63A 0.053(5) 0.057(7) 0.051(5) -0.001(5) -0.004(5) 0.013(6)
C63B 0.049(6) 0.062(8) 0.050(5) 0.002(6) -0.001(5) 0.014(7)
C64A 0.041(5) 0.064(5) 0.051(5) 0.003(4) 0.005(4) 0.005(4)
C64B 0.056(6) 0.068(6) 0.060(7) 0.002(6) 0.003(6) 0.002(5)
C65 0.051(3) 0.040(3) 0.056(3) 0.008(2) 0.006(2) 0.005(2)
C66 0.065(4) 0.093(6) 0.203(8) -0.008(6) 0.018(5) 0.007(4)
C67 0.091(5) 0.057(4) 0.074(6) 0.006(4) -0.013(4) 0.022(4)
C68 0.094(5) 0.057(4) 0.050(4) -0.002(3) 0.014(4) 0.012(4)
C69 0.079(3) 0.050(3) 0.056(4) -0.013(3) -0.005(3) 0.001(3)
C70 0.121(6) 0.058(5) 0.079(6) -0.024(4) -0.007(5) 0.016(5)
C71 0.090(5) 0.089(6) 0.166(8) -0.048(6) -0.014(6) -0.007(5)
C72 0.165(7) 0.090(6) 0.060(5) -0.017(5) 0.011(5) -0.025(6)
C161 0.072(4) 0.060(4) 0.059(4) -0.001(3) -0.017(3) -0.012(3)
C162 0.061(3) 0.063(3) 0.055(3) 0.002(3) -0.012(3) -0.013(3)
C163 0.041(3) 0.069(3) 0.046(3) 0.006(3) 0.001(2) -0.011(2)
C164 0.041(3) 0.073(3) 0.045(3) 0.000(3) 0.012(2) -0.008(2)
C165 0.042(3) 0.067(3) 0.047(3) -0.011(3) 0.007(2) 0.001(2)
C166 0.043(3) 0.060(4) 0.050(4) -0.009(3) 0.004(3) 0.002(3)
C167 0.053(3) 0.076(4) 0.051(4) 0.002(3) -0.015(3) -0.004(3)
C168 0.050(3) 0.072(3) 0.055(3) 0.006(3) -0.016(3) -0.005(3)
C169 0.059(3) 0.069(3) 0.064(3) 0.017(3) -0.019(3) 0.002(3)
C170 0.068(3) 0.066(3) 0.068(4) 0.019(3) -0.026(3) 0.006(3)
C171 0.081(4) 0.054(3) 0.075(4) 0.015(3) -0.028(3) 0.006(3)
C172 0.089(4) 0.054(4) 0.077(5) 0.007(4) -0.025(4) 0.010(3)
C173 0.075(4) 0.059(4) 0.047(4) -0.015(3) -0.012(3) 0.009(3)
C174 0.066(3) 0.065(3) 0.043(3) -0.014(3) -0.007(3) 0.013(3)
C175 0.050(3) 0.082(3) 0.037(3) -0.002(3) 0.005(2) 0.000(3)
C176 0.044(3) 0.076(3) 0.038(3) 0.008(3) 0.003(2) -0.004(3)
C177 0.047(3) 0.056(3) 0.050(3) 0.011(3) 0.007(2) -0.001(3)
C178 0.044(3) 0.053(4) 0.054(4) 0.005(3) 0.006(3) -0.003(3)
U2 0.02202(10) 0.03289(13) 0.02572(13) 0.00257(10) 0.00057(8) -0.00173(8)
K2 0.0440(8) 0.0666(11) 0.0464(10) 0.0027(8) 0.0021(7) -0.0007(7)
Si5 0.0397(9) 0.0397(10) 0.0312(10) 0.0082(8) -0.0027(7) -0.0047(7)
Si6 0.0265(8) 0.0372(9) 0.0316(10) -0.0008(8) -0.0014(6) -0.0020(7)
Si7 0.0288(8) 0.0370(9) 0.0258(9) 0.0070(8) -0.0002(6) -0.0024(7)
Si8 0.0244(8) 0.0404(10) 0.0343(11) -0.0025(8) 0.0011(7) 0.0021(7)
O81 0.116(5) 0.039(3) 0.064(4) 0.010(3) -0.015(3) 0.019(3)
O82 0.146(4) 0.051(3) 0.055(3) 0.006(3) -0.029(3) -0.010(3)
O83 0.105(3) 0.045(3) 0.041(3) 0.011(2) 0.011(2) 0.012(2)
O84 0.066(3) 0.095(4) 0.119(5) 0.030(4) 0.011(3) -0.003(3)
O101 0.030(2) 0.051(3) 0.041(3) -0.006(2) -0.0037(18) -0.0052(19)
O102 0.057(3) 0.062(3) 0.045(3) 0.005(2) 0.005(2) -0.012(2)
O103 0.0261(19) 0.065(3) 0.055(3) -0.013(2) -0.0096(18) -0.0005(18)
O104 0.039(2) 0.052(2) 0.059(3) 0.000(2) 0.000(2) 0.0039(19)
O121 0.041(2) 0.049(3) 0.028(2) 0.000(2) 0.0071(18) -0.0101(19)
O122 0.037(2) 0.046(2) 0.027(2) 0.0094(19) -0.0028(16) -0.0101(17)
O123 0.033(2) 0.044(2) 0.042(3) 0.006(2) -0.0038(17) 0.0004(17)
O124 0.039(2) 0.041(2) 0.035(2) 0.0024(19) -0.0017(17) 0.0020(17)
O141 0.023(2) 0.059(3) 0.047(3) -0.012(2) 0.0007(18) 0.0002(18)
O142 0.038(2) 0.085(3) 0.051(3) -0.023(2) 0.006(2) 0.004(2)
O143 0.043(2) 0.053(3) 0.073(3) 0.007(2) 0.011(2) -0.003(2)
O144 0.062(3) 0.060(3) 0.053(3) 0.001(2) -0.001(2) 0.016(2)
O181 0.063(3) 0.069(3) 0.065(3) -0.002(3) -0.003(2) -0.011(2)
O182 0.043(2) 0.071(3) 0.061(3) 0.000(2) -0.009(2) -0.007(2)
O183 0.059(3) 0.083(3) 0.057(3) -0.012(2) 0.017(2) -0.019(2)
O184 0.046(2) 0.094(3) 0.060(3) -0.010(3) 0.000(2) -0.001(2)
O185 0.057(3) 0.085(3) 0.052(3) 0.018(2) 0.006(2) 0.009(2)
O186 0.057(2) 0.072(3) 0.045(3) -0.001(2) 0.003(2) -0.007(2)
N6 0.032(3) 0.049(3) 0.052(4) -0.007(3) -0.008(2) 0.002(2)
N7 0.040(3) 0.050(4) 0.048(4) -0.009(3) -0.002(2) 0.001(3)
N8 0.053(4) 0.101(6) 0.064(5) -0.033(4) -0.013(3) -0.010(4)
N9 0.063(4) 0.079(5) 0.064(4) 0.003(4) 0.003(3) 0.009(3)
N10 0.054(3) 0.057(4) 0.050(4) 0.000(3) -0.006(3) -0.011(3)
C81 0.092(3) 0.043(3) 0.044(3) 0.003(3) -0.018(3) 0.006(3)
C82 0.069(4) 0.053(4) 0.069(5) 0.000(4) -0.010(4) 0.009(3)
C83 0.079(4) 0.099(6) 0.067(5) 0.021(5) 0.008(4) 0.023(4)
C84 0.082(5) 0.049(4) 0.052(5) 0.002(3) -0.006(4) 0.007(4)
C85 0.075(3) 0.043(3) 0.039(3) 0.012(3) 0.012(3) 0.013(3)
C86 0.063(4) 0.072(5) 0.063(5) -0.009(4) 0.001(4) 0.012(4)
C87 0.075(4) 0.045(4) 0.057(5) 0.018(3) 0.017(4) 0.017(3)
C88 0.069(4) 0.055(4) 0.050(4) 0.009(3) 0.000(3) 0.008(3)
C89 0.058(4) 0.095(4) 0.111(5) 0.019(4) 0.011(4) -0.012(3)
C90 0.104(6) 0.099(7) 0.176(9) -0.015(6) 0.039(6) -0.011(5)
C91 0.105(7) 0.142(8) 0.111(7) -0.013(6) 0.001(6) -0.025(6)
C92 0.088(6) 0.117(7) 0.130(8) 0.028(6) -0.014(6) -0.009(5)
C101 0.053(3) 0.062(3) 0.047(3) 0.014(3) 0.000(3) -0.010(3)
C102 0.051(4) 0.060(4) 0.049(4) 0.011(3) 0.003(3) -0.011(3)
C103 0.060(4) 0.072(5) 0.109(7) 0.027(5) -0.014(4) -0.008(4)
C104 0.084(5) 0.096(6) 0.056(5) -0.005(4) -0.004(4) -0.021(4)
C105 0.027(2) 0.065(3) 0.050(3) -0.002(3) -0.012(2) -0.008(2)
C106 0.040(4) 0.080(5) 0.079(6) 0.002(4) -0.012(4) 0.005(3)
C107 0.047(4) 0.065(4) 0.048(4) 0.003(3) -0.011(3) -0.013(3)
C108 0.055(4) 0.083(5) 0.050(4) 0.007(4) -0.003(3) -0.012(4)
C109 0.051(3) 0.054(3) 0.060(3) 0.001(3) 0.009(3) 0.014(2)
C110 0.054(4) 0.073(5) 0.062(5) -0.001(4) -0.005(3) 0.029(3)
C111 0.097(5) 0.055(4) 0.089(6) 0.000(4) 0.021(5) 0.007(4)
C112 0.081(5) 0.092(6) 0.067(5) -0.015(4) 0.016(4) 0.018(5)
C121 0.042(3) 0.060(3) 0.035(3) 0.001(3) -0.003(2) -0.015(2)
C122 0.045(4) 0.086(5) 0.074(5) -0.018(4) -0.022(4) 0.010(4)
C123 0.058(4) 0.058(4) 0.050(4) -0.010(3) -0.001(3) -0.006(3)
C124 0.085(5) 0.119(6) 0.053(5) -0.004(5) 0.005(4) -0.063(5)
C125 0.037(3) 0.049(3) 0.056(3) 0.011(3) -0.005(2) 0.004(2)
C126 0.046(4) 0.059(4) 0.075(5) 0.005(4) 0.006(3) 0.012(3)
C127 0.060(4) 0.057(4) 0.061(5) 0.021(4) -0.002(3) 0.007(3)
C128 0.042(4) 0.067(5) 0.089(6) 0.013(4) -0.019(4) 0.002(3)
C129 0.045(3) 0.048(3) 0.040(3) 0.002(2) 0.005(2) 0.005(2)
C130 0.059(4) 0.063(5) 0.064(5) 0.003(4) 0.006(4) 0.022(3)
C131 0.065(4) 0.056(4) 0.043(4) -0.004(3) -0.002(3) -0.006(3)
C132 0.053(4) 0.056(4) 0.044(4) -0.001(3) 0.015(3) 0.000(3)
C141 0.040(3) 0.088(4) 0.056(3) -0.025(3) 0.013(2) 0.000(3)
C142 0.039(3) 0.106(6) 0.072(5) -0.034(5) 0.017(3) -0.005(4)
C143 0.065(4) 0.103(6) 0.058(4) -0.028(4) 0.012(4) 0.002(4)
C144 0.055(4) 0.094(5) 0.068(5) -0.023(4) 0.009(4) 0.006(4)
C145 0.046(3) 0.049(3) 0.069(4) 0.011(3) 0.011(3) -0.005(3)
C146 0.077(5) 0.058(4) 0.073(5) 0.009(4) 0.011(4) 0.002(4)
C147 0.060(4) 0.078(5) 0.116(7) -0.003(5) 0.021(4) -0.020(4)
C148 0.081(5) 0.069(5) 0.079(6) 0.016(4) -0.017(4) -0.009(4)
C149 0.049(3) 0.057(3) 0.052(3) 0.005(3) -0.001(3) 0.018(3)
C150 0.051(4) 0.070(5) 0.085(6) 0.003(4) 0.006(4) 0.010(4)
C151 0.052(4) 0.058(4) 0.056(4) 0.002(3) 0.001(3) 0.008(3)
C152 0.073(5) 0.061(4) 0.067(5) -0.003(4) 0.000(4) 0.002(4)
C181 0.082(4) 0.075(4) 0.071(4) 0.013(4) 0.008(4) -0.002(3)
C182 0.078(4) 0.071(4) 0.070(4) 0.003(3) 0.003(3) -0.008(3)
C183 0.059(3) 0.072(3) 0.060(3) -0.006(3) -0.002(3) -0.017(3)
C184 0.050(3) 0.076(3) 0.062(3) -0.005(3) -0.008(3) -0.016(3)
C185 0.055(3) 0.079(4) 0.067(4) -0.002(3) -0.023(3) 0.001(3)
C186 0.070(4) 0.080(4) 0.065(4) 0.002(4) -0.022(3) 0.002(3)
C187 0.080(4) 0.077(5) 0.060(4) 0.001(4) 0.017(3) -0.020(3)
C188 0.070(3) 0.086(4) 0.058(4) -0.003(3) 0.019(3) -0.023(3)
C189 0.057(3) 0.092(4) 0.062(4) -0.017(3) 0.013(3) -0.017(3)
C190 0.051(3) 0.096(4) 0.066(4) -0.016(3) 0.011(3) -0.009(3)
C191 0.052(3) 0.097(4) 0.065(4) -0.005(3) -0.005(3) 0.009(3)
C192 0.058(4) 0.094(5) 0.066(5) -0.003(4) -0.002(3) 0.011(3)
C193 0.077(4) 0.097(5) 0.059(4) 0.017(4) -0.002(3) 0.023(4)
C194 0.072(3) 0.092(4) 0.057(4) 0.018(3) 0.006(3) 0.015(3)
C195 0.053(3) 0.087(4) 0.050(3) 0.007(3) 0.005(3) 0.004(3)
C196 0.055(3) 0.085(3) 0.046(3) 0.002(3) 0.003(3) 0.001(3)
C197 0.066(3) 0.070(3) 0.054(3) -0.003(3) 0.004(3) -0.005(3)
C198 0.066(4) 0.065(4) 0.060(4) 0.006(3) 0.004(3) -0.001(3)

loop_
_atom_type_symbol
_atom_type_description
_atom_type_scat_dispersion_real
_atom_type_scat_dispersion_imag
_atom_type_scat_source
C C 0.0033 0.0016 'International Tables Vol C Tables 4.2.6.8 and 6.1.1.4'
H H 0.0000 0.0000 'International Tables Vol C Tables 4.2.6.8 and 6.1.1.4'
K K 0.2009 0.2494 'International Tables Vol C Tables 4.2.6.8 and 6.1.1.4'
N N 0.0061 0.0033 'International Tables Vol C Tables 4.2.6.8 and 6.1.1.4'
O O 0.0106 0.0060 'International Tables Vol C Tables 4.2.6.8 and 6.1.1.4'
Si Si 0.0817 0.0704 'International Tables Vol C Tables 4.2.6.8 and 6.1.1.4'
U U -9.6767 9.6646 'International Tables Vol C Tables 4.2.6.8 and 6.1.1.4'

loop_
_exptl_crystal_face_index_h
_exptl_crystal_face_index_k
_exptl_crystal_face_index_l
_exptl_crystal_face_perp_dist
0 1 0 0.0706
1 0 0 0.2086
-1 0 0 0.2135
0 1 2 0.0478
0 -1 -2 0.0657
0 -1 2 0.0229
0 1 -2 0.0689
1 -2 1 0.1244
-1 -1 1 0.1584
0 -2 -1 0.0558

loop_
_geom_angle_atom_site_label_1
_geom_angle_atom_site_label_2
_geom_angle_atom_site_label_3
_geom_angle
_geom_angle_site_symmetry_1
_geom_angle_site_symmetry_3
_geom_angle_publ_flag
O1 U1 O21 117.65(18) . . ?
O1 U1 O61 128.51(17) . . ?
O1 U1 N1 84.41(19) . . ?
O21 U1 N1 88.64(18) . . ?
O41 U1 O1 90.81(17) . . ?
O41 U1 O21 95.75(17) . . ?
O41 U1 O61 93.18(17) . . ?
O41 U1 N1 174.64(18) . . ?
O61 U1 O21 112.95(17) . . ?
O61 U1 N1 87.92(18) . . ?
O161 K1 O163 119.80(14) . . ?
O161 K1 O164 94.77(15) . . ?
O161 K1 N3 74.08(16) . . ?
O161 K1 N4 121.42(16) . . ?
O161 K1 N5 60.61(17) . . ?
O162 K1 O161 61.55(15) . . ?
O162 K1 O163 94.76(15) . . ?
O162 K1 O164 130.69(16) . . ?
O162 K1 O165 138.49(15) . . ?
O162 K1 O166 106.21(15) . . ?
O162 K1 N3 70.42(17) . . ?
O162 K1 N4 60.57(14) . . ?
O162 K1 N5 122.11(16) . . ?
O163 K1 O164 58.30(16) . . ?
O163 K1 N3 152.72(19) . . ?
O163 K1 N4 58.16(15) . . ?
O163 K1 N5 115.20(16) . . ?
O164 K1 N3 148.2(2) . . ?
O164 K1 N4 116.15(16) . . ?
O164 K1 N5 57.28(16) . . ?
O165 K1 O161 106.44(16) . . ?
O165 K1 O163 122.70(15) . . ?
O165 K1 O164 87.64(16) . . ?
O165 K1 O166 61.97(16) . . ?
O165 K1 N3 68.07(17) . . ?
O165 K1 N4 122.26(16) . . ?
O165 K1 N5 60.53(17) . . ?
O166 K1 O161 148.55(14) . . ?
O166 K1 O163 88.67(14) . . ?
O166 K1 O164 112.78(15) . . ?
O166 K1 N3 74.49(15) . . ?
O166 K1 N4 60.34(15) . . ?
O166 K1 N5 121.81(17) . . ?
N4 K1 N3 94.63(18) . . ?
N4 K1 N5 173.36(16) . . ?
N5 K1 N3 92.02(19) . . ?
O1 Si1 O2 106.5(3) . . ?
O1 Si1 O3 113.4(2) . . ?
O1 Si1 O4 113.4(3) . . ?
O2 Si1 O3 104.3(3) . . ?
O2 Si1 O4 113.6(3) . . ?
O4 Si1 O3 105.5(3) . . ?
O21 Si2 O22 111.9(3) . . ?
O21 Si2 O23 113.7(2) . . ?
O21 Si2 O24 106.9(2) . . ?
O23 Si2 O22 105.5(3) . . ?
O24 Si2 O22 111.8(3) . . ?
O24 Si2 O23 107.1(3) . . ?
O41 Si3 O42 107.1(2) . . ?
O41 Si3 O43 111.7(2) . . ?
O41 Si3 O44 115.0(3) . . ?
O42 Si3 O43 111.4(2) . . ?
O42 Si3 O44 105.4(2) . . ?
O44 Si3 O43 106.2(3) . . ?
O61 Si4 O62A 114.1(4) . . ?
O61 Si4 O62B 110.4(4) . . ?
O61 Si4 O63A 106.4(3) . . ?
O61 Si4 O63B 118.5(4) . . ?
O61 Si4 O64 109.5(2) . . ?
O62A Si4 O63A 106.5(4) . . ?
O62A Si4 O64 120.8(4) . . ?
O63B Si4 O62B 100.9(5) . . ?
O64 Si4 O62B 92.9(4) . . ?
O64 Si4 O63A 97.0(4) . . ?
O64 Si4 O63B 120.5(4) . . ?
Si1 O1 U1 162.6(3) . . ?
C1 O2 Si1 131.5(4) . . ?
C5 O3 Si1 131.4(5) . . ?
C9 O4 Si1 130.0(5) . . ?
Si2 O21 U1 171.1(3) . . ?
C21 O22 Si2 130.8(4) . . ?
C25 O23 Si2 132.0(5) . . ?
C29 O24 Si2 133.7(5) . . ?
Si3 O41 U1 172.4(3) . . ?
C41 O42 Si3 131.6(4) . . ?
C45 O43 Si3 130.4(4) . . ?
C49 O44 Si3 134.5(4) . . ?
Si4 O61 U1 175.5(3) . . ?
C61 O62A Si4 127.3(6) . . ?
C61 O62B Si4 129.0(8) . . ?
C65 O63A Si4 133.0(6) . . ?
C65 O63B Si4 126.1(7) . . ?
C69 O64 Si4 136.5(5) . . ?
C162 O161 K1 110.5(4) . . ?
C163 O161 K1 108.8(4) . . ?
C163 O161 C162 111.0(5) . . ?
C164 O162 K1 116.5(4) . . ?
C165 O162 K1 120.7(4) . . ?
C165 O162 C164 113.1(5) . . ?
C168 O163 K1 117.0(4) . . ?
C169 O163 K1 113.1(5) . . ?
C169 O163 C168 111.2(6) . . ?
C170 O164 K1 113.5(5) . . ?
C171 O164 K1 114.3(4) . . ?
C171 O164 C170 112.4(6) . . ?
C174 O165 K1 121.5(4) . . ?
C174 O165 C175 112.9(6) . . ?
C175 O165 K1 114.7(4) . . ?
C176 O166 K1 110.8(4) . . ?
C176 O166 C177 111.6(5) . . ?
C177 O166 K1 111.1(4) . . ?
N2 N1 U1 167.8(5) . . ?
N3 N2 N1 178.1(8) . . ?
N2 N3 K1 170.4(6) . . ?
C166 N4 K1 105.4(4) . . ?
C167 N4 K1 111.8(4) . . ?
C167 N4 C166 111.2(6) . . ?
C178 N4 K1 108.2(4) . . ?
C178 N4 C166 109.7(5) . . ?
C178 N4 C167 110.4(5) . . ?
C161 N5 K1 107.7(5) . . ?
C161 N5 C172 109.9(6) . . ?
C161 N5 C173 111.4(6) . . ?
C172 N5 K1 113.6(5) . . ?
C172 N5 C173 109.9(7) . . ?
C173 N5 K1 104.2(4) . . ?
O2 C1 C2 103.4(6) . . ?
O2 C1 C3 108.7(6) . . ?
O2 C1 C4 111.6(6) . . ?
C3 C1 C2 110.0(7) . . ?
C3 C1 C4 112.1(7) . . ?
C4 C1 C2 110.8(6) . . ?
C1 C2 H2A 109.5 . . ?
C1 C2 H2B 109.5 . . ?
C1 C2 H2C 109.5 . . ?
H2A C2 H2B 109.5 . . ?
H2A C2 H2C 109.5 . . ?
H2B C2 H2C 109.5 . . ?
C1 C3 H3A 109.5 . . ?
C1 C3 H3B 109.5 . . ?
C1 C3 H3C 109.5 . . ?
H3A C3 H3B 109.5 . . ?
H3A C3 H3C 109.5 . . ?
H3B C3 H3C 109.5 . . ?
C1 C4 H4A 109.5 . . ?
C1 C4 H4B 109.5 . . ?
C1 C4 H4C 109.5 . . ?
H4A C4 H4B 109.5 . . ?
H4A C4 H4C 109.5 . . ?
H4B C4 H4C 109.5 . . ?
O3 C5 C6 104.4(6) . . ?
O3 C5 C7 109.7(6) . . ?
O3 C5 C8 110.3(6) . . ?
C7 C5 C6 110.5(7) . . ?
C7 C5 C8 111.8(7) . . ?
C8 C5 C6 110.0(7) . . ?
C5 C6 H6A 109.5 . . ?
C5 C6 H6B 109.5 . . ?
C5 C6 H6C 109.5 . . ?
H6A C6 H6B 109.5 . . ?
H6A C6 H6C 109.5 . . ?
H6B C6 H6C 109.5 . . ?
C5 C7 H7A 109.5 . . ?
C5 C7 H7B 109.5 . . ?
C5 C7 H7C 109.5 . . ?
H7A C7 H7B 109.5 . . ?
H7A C7 H7C 109.5 . . ?
H7B C7 H7C 109.5 . . ?
C5 C8 H8A 109.5 . . ?
C5 C8 H8B 109.5 . . ?
C5 C8 H8C 109.5 . . ?
H8A C8 H8B 109.5 . . ?
H8A C8 H8C 109.5 . . ?
H8B C8 H8C 109.5 . . ?
O4 C9 C10 103.2(6) . . ?
O4 C9 C11 108.5(6) . . ?
O4 C9 C12 109.9(6) . . ?
C11 C9 C10 111.0(7) . . ?
C12 C9 C10 112.8(7) . . ?
C12 C9 C11 111.1(7) . . ?
C9 C10 H10A 109.5 . . ?
C9 C10 H10B 109.5 . . ?
C9 C10 H10C 109.5 . . ?
H10A C10 H10B 109.5 . . ?
H10A C10 H10C 109.5 . . ?
H10B C10 H10C 109.5 . . ?
C9 C11 H11A 109.5 . . ?
C9 C11 H11B 109.5 . . ?
C9 C11 H11C 109.5 . . ?
H11A C11 H11B 109.5 . . ?
H11A C11 H11C 109.5 . . ?
H11B C11 H11C 109.5 . . ?
C9 C12 H12A 109.5 . . ?
C9 C12 H12B 109.5 . . ?
C9 C12 H12C 109.5 . . ?
H12A C12 H12B 109.5 . . ?
H12A C12 H12C 109.5 . . ?
H12B C12 H12C 109.5 . . ?
O22 C21 C22 110.0(7) . . ?
O22 C21 C23 108.8(6) . . ?
O22 C21 C24 105.3(6) . . ?
C22 C21 C24 112.3(7) . . ?
C23 C21 C22 109.7(7) . . ?
C23 C21 C24 110.7(7) . . ?
C21 C22 H22A 109.5 . . ?
C21 C22 H22B 109.5 . . ?
C21 C22 H22C 109.5 . . ?
H22A C22 H22B 109.5 . . ?
H22A C22 H22C 109.5 . . ?
H22B C22 H22C 109.5 . . ?
C21 C23 H23A 109.5 . . ?
C21 C23 H23B 109.5 . . ?
C21 C23 H23C 109.5 . . ?
H23A C23 H23B 109.5 . . ?
H23A C23 H23C 109.5 . . ?
H23B C23 H23C 109.5 . . ?
C21 C24 H24A 109.5 . . ?
C21 C24 H24B 109.5 . . ?
C21 C24 H24C 109.5 . . ?
H24A C24 H24B 109.5 . . ?
H24A C24 H24C 109.5 . . ?
H24B C24 H24C 109.5 . . ?
O23 C25 C26 110.4(6) . . ?
O23 C25 C27 111.1(6) . . ?
O23 C25 C28 104.8(7) . . ?
C26 C25 C28 108.6(7) . . ?
C27 C25 C26 111.1(8) . . ?
C27 C25 C28 110.6(7) . . ?
C25 C26 H26A 109.5 . . ?
C25 C26 H26B 109.5 . . ?
C25 C26 H26C 109.5 . . ?
H26A C26 H26B 109.5 . . ?
H26A C26 H26C 109.5 . . ?
H26B C26 H26C 109.5 . . ?
C25 C27 H27A 109.5 . . ?
C25 C27 H27B 109.5 . . ?
C25 C27 H27C 109.5 . . ?
H27A C27 H27B 109.5 . . ?
H27A C27 H27C 109.5 . . ?
H27B C27 H27C 109.5 . . ?
C25 C28 H28A 109.5 . . ?
C25 C28 H28B 109.5 . . ?
C25 C28 H28C 109.5 . . ?
H28A C28 H28B 109.5 . . ?
H28A C28 H28C 109.5 . . ?
H28B C28 H28C 109.5 . . ?
O24 C29 C30 111.4(7) . . ?
O24 C29 C31 109.8(7) . . ?
O24 C29 C32 105.5(6) . . ?
C31 C29 C30 111.4(8) . . ?
C31 C29 C32 110.2(9) . . ?
C32 C29 C30 108.4(8) . . ?
C29 C30 H30A 109.5 . . ?
C29 C30 H30B 109.5 . . ?
C29 C30 H30C 109.5 . . ?
H30A C30 H30B 109.5 . . ?
H30A C30 H30C 109.5 . . ?
H30B C30 H30C 109.5 . . ?
C29 C31 H31A 109.5 . . ?
C29 C31 H31B 109.5 . . ?
C29 C31 H31C 109.5 . . ?
H31A C31 H31B 109.5 . . ?
H31A C31 H31C 109.5 . . ?
H31B C31 H31C 109.5 . . ?
C29 C32 H32A 109.5 . . ?
C29 C32 H32B 109.5 . . ?
C29 C32 H32C 109.5 . . ?
H32A C32 H32B 109.5 . . ?
H32A C32 H32C 109.5 . . ?
H32B C32 H32C 109.5 . . ?
O42 C41 C42 105.6(6) . . ?
O42 C41 C43 110.8(6) . . ?
O42 C41 C44 108.3(6) . . ?
C42 C41 C43 112.9(7) . . ?
C42 C41 C44 109.9(7) . . ?
C43 C41 C44 109.2(6) . . ?
C41 C42 H42A 109.5 . . ?
C41 C42 H42B 109.5 . . ?
C41 C42 H42C 109.5 . . ?
H42A C42 H42B 109.5 . . ?
H42A C42 H42C 109.5 . . ?
H42B C42 H42C 109.5 . . ?
C41 C43 H43A 109.5 . . ?
C41 C43 H43B 109.5 . . ?
C41 C43 H43C 109.5 . . ?
H43A C43 H43B 109.5 . . ?
H43A C43 H43C 109.5 . . ?
H43B C43 H43C 109.5 . . ?
C41 C44 H44A 109.5 . . ?
C41 C44 H44B 109.5 . . ?
C41 C44 H44C 109.5 . . ?
H44A C44 H44B 109.5 . . ?
H44A C44 H44C 109.5 . . ?
H44B C44 H44C 109.5 . . ?
O43 C45 C46 109.9(5) . . ?
O43 C45 C47 110.7(6) . . ?
O43 C45 C48 104.2(6) . . ?
C47 C45 C46 109.9(6) . . ?
C47 C45 C48 111.3(7) . . ?
C48 C45 C46 110.8(6) . . ?
C45 C46 H46A 109.5 . . ?
C45 C46 H46B 109.5 . . ?
C45 C46 H46C 109.5 . . ?
H46A C46 H46B 109.5 . . ?
H46A C46 H46C 109.5 . . ?
H46B C46 H46C 109.5 . . ?
C45 C47 H47A 109.5 . . ?
C45 C47 H47B 109.5 . . ?
C45 C47 H47C 109.5 . . ?
H47A C47 H47B 109.5 . . ?
H47A C47 H47C 109.5 . . ?
H47B C47 H47C 109.5 . . ?
C45 C48 H48A 109.5 . . ?
C45 C48 H48B 109.5 . . ?
C45 C48 H48C 109.5 . . ?
H48A C48 H48B 109.5 . . ?
H48A C48 H48C 109.5 . . ?
H48B C48 H48C 109.5 . . ?
O44 C49 C50A 106.3(7) . . ?
O44 C49 C50B 109.7(9) . . ?
O44 C49 C51A 105.0(7) . . ?
O44 C49 C51B 113.5(8) . . ?
O44 C49 C52A 110.2(7) . . ?
O44 C49 C52B 106.4(8) . . ?
C50A C49 C51A 114.0(8) . . ?
C50A C49 C52A 111.0(7) . . ?
C50B C49 C51B 111.6(8) . . ?
C50B C49 C52B 108.2(8) . . ?
C51A C49 C52A 110.1(7) . . ?
C51B C49 C52B 107.0(8) . . ?
C49 C50A H50A 109.5 . . ?
C49 C50A H50B 109.5 . . ?
C49 C50A H50C 109.5 . . ?
H50A C50A H50B 109.5 . . ?
H50A C50A H50C 109.5 . . ?
H50B C50A H50C 109.5 . . ?
C49 C50B H50D 109.5 . . ?
C49 C50B H50E 109.5 . . ?
C49 C50B H50F 109.5 . . ?
H50D C50B H50E 109.5 . . ?
H50D C50B H50F 109.5 . . ?
H50E C50B H50F 109.5 . . ?
C49 C51A H51A 109.5 . . ?
C49 C51A H51B 109.5 . . ?
C49 C51A H51C 109.5 . . ?
H51A C51A H51B 109.5 . . ?
H51A C51A H51C 109.5 . . ?
H51B C51A H51C 109.5 . . ?
C49 C51B H51D 109.5 . . ?
C49 C51B H51E 109.5 . . ?
C49 C51B H51F 109.5 . . ?
H51D C51B H51E 109.5 . . ?
H51D C51B H51F 109.5 . . ?
H51E C51B H51F 109.5 . . ?
C49 C52A H52A 109.5 . . ?
C49 C52A H52B 109.5 . . ?
C49 C52A H52C 109.5 . . ?
H52A C52A H52B 109.5 . . ?
H52A C52A H52C 109.5 . . ?
H52B C52A H52C 109.5 . . ?
C49 C52B H52D 109.5 . . ?
C49 C52B H52E 109.5 . . ?
C49 C52B H52F 109.5 . . ?
H52D C52B H52E 109.5 . . ?
H52D C52B H52F 109.5 . . ?
H52E C52B H52F 109.5 . . ?
O62B C61 C62B 106.5(13) . . ?
O62B C61 C63B 122.9(11) . . ?
O62B C61 C64B 104.8(9) . . ?
C62A C61 O62A 99.4(8) . . ?
C62A C61 C63A 110.2(11) . . ?
C62B C61 C64B 100.0(12) . . ?
C63A C61 O62A 102.5(8) . . ?
C63B C61 C62B 112.7(13) . . ?
C63B C61 C64B 107.4(12) . . ?
C64A C61 O62A 110.9(7) . . ?
C64A C61 C62A 118.9(9) . . ?
C64A C61 C63A 112.9(9) . . ?
C61 C62A H62A 109.5 . . ?
C61 C62A H62B 109.5 . . ?
C61 C62A H62C 109.5 . . ?
H62A C62A H62B 109.5 . . ?
H62A C62A H62C 109.5 . . ?
H62B C62A H62C 109.5 . . ?
C61 C62B H62D 109.5 . . ?
C61 C62B H62E 109.5 . . ?
C61 C62B H62F 109.5 . . ?
H62D C62B H62E 109.5 . . ?
H62D C62B H62F 109.5 . . ?
H62E C62B H62F 109.5 . . ?
C61 C63A H63A 109.5 . . ?
C61 C63A H63B 109.5 . . ?
C61 C63A H63C 109.5 . . ?
H63A C63A H63B 109.5 . . ?
H63A C63A H63C 109.5 . . ?
H63B C63A H63C 109.5 . . ?
C61 C63B H63D 109.5 . . ?
C61 C63B H63E 109.5 . . ?
C61 C63B H63F 109.5 . . ?
H63D C63B H63E 109.5 . . ?
H63D C63B H63F 109.5 . . ?
H63E C63B H63F 109.5 . . ?
C61 C64A H64A 109.5 . . ?
C61 C64A H64B 109.5 . . ?
C61 C64A H64C 109.5 . . ?
H64A C64A H64B 109.5 . . ?
H64A C64A H64C 109.5 . . ?
H64B C64A H64C 109.5 . . ?
C61 C64B H64D 109.5 . . ?
C61 C64B H64E 109.5 . . ?
C61 C64B H64F 109.5 . . ?
H64D C64B H64E 109.5 . . ?
H64D C64B H64F 109.5 . . ?
H64E C64B H64F 109.5 . . ?
O63A C65 C66 91.2(8) . . ?
O63A C65 C67 120.4(7) . . ?
O63A C65 C68 111.8(7) . . ?
C66 C65 O63B 130.3(9) . . ?
C67 C65 O63B 87.0(6) . . ?
C67 C65 C66 106.0(7) . . ?
C67 C65 C68 113.8(7) . . ?
C68 C65 O63B 106.4(7) . . ?
C68 C65 C66 110.8(8) . . ?
C65 C66 H66A 109.5 . . ?
C65 C66 H66B 109.5 . . ?
C65 C66 H66C 109.5 . . ?
H66A C66 H66B 109.5 . . ?
H66A C66 H66C 109.5 . . ?
H66B C66 H66C 109.5 . . ?
C65 C67 H67A 109.5 . . ?
C65 C67 H67B 109.5 . . ?
C65 C67 H67C 109.5 . . ?
H67A C67 H67B 109.5 . . ?
H67A C67 H67C 109.5 . . ?
H67B C67 H67C 109.5 . . ?
C65 C68 H68A 109.5 . . ?
C65 C68 H68B 109.5 . . ?
C65 C68 H68C 109.5 . . ?
H68A C68 H68B 109.5 . . ?
H68A C68 H68C 109.5 . . ?
H68B C68 H68C 109.5 . . ?
O64 C69 C70 113.2(7) . . ?
O64 C69 C71 109.4(8) . . ?
O64 C69 C72 106.5(7) . . ?
C71 C69 C70 110.3(8) . . ?
C71 C69 C72 112.1(9) . . ?
C72 C69 C70 105.2(8) . . ?
C69 C70 H70A 109.5 . . ?
C69 C70 H70B 109.5 . . ?
C69 C70 H70C 109.5 . . ?
H70A C70 H70B 109.5 . . ?
H70A C70 H70C 109.5 . . ?
H70B C70 H70C 109.5 . . ?
C69 C71 H71A 109.5 . . ?
C69 C71 H71B 109.5 . . ?
C69 C71 H71C 109.5 . . ?
H71A C71 H71B 109.5 . . ?
H71A C71 H71C 109.5 . . ?
H71B C71 H71C 109.5 . . ?
C69 C72 H72A 109.5 . . ?
C69 C72 H72B 109.5 . . ?
C69 C72 H72C 109.5 . . ?
H72A C72 H72B 109.5 . . ?
H72A C72 H72C 109.5 . . ?
H72B C72 H72C 109.5 . . ?
N5 C161 H16A 108.7 . . ?
N5 C161 H16B 108.7 . . ?
N5 C161 C162 114.1(7) . . ?
H16A C161 H16B 107.6 . . ?
C162 C161 H16A 108.7 . . ?
C162 C161 H16B 108.7 . . ?
O161 C162 C161 108.3(6) . . ?
O161 C162 H16C 110.0 . . ?
O161 C162 H16D 110.0 . . ?
C161 C162 H16C 110.0 . . ?
C161 C162 H16D 110.0 . . ?
H16C C162 H16D 108.4 . . ?
O161 C163 H16E 109.6 . . ?
O161 C163 H16F 109.6 . . ?
O161 C163 C164 110.2(6) . . ?
H16E C163 H16F 108.1 . . ?
C164 C163 H16E 109.6 . . ?
C164 C163 H16F 109.6 . . ?
O162 C164 C163 109.0(6) . . ?
O162 C164 H16G 109.9 . . ?
O162 C164 H16H 109.9 . . ?
C163 C164 H16G 109.9 . . ?
C163 C164 H16H 109.9 . . ?
H16G C164 H16H 108.3 . . ?
O162 C165 H16I 109.9 . . ?
O162 C165 H16J 109.9 . . ?
O162 C165 C166 108.9(6) . . ?
H16I C165 H16J 108.3 . . ?
C166 C165 H16I 109.9 . . ?
C166 C165 H16J 109.9 . . ?
N4 C166 C165 113.7(6) . . ?
N4 C166 H16K 108.8 . . ?
N4 C166 H16L 108.8 . . ?
C165 C166 H16K 108.8 . . ?
C165 C166 H16L 108.8 . . ?
H16K C166 H16L 107.7 . . ?
N4 C167 H16M 109.0 . . ?
N4 C167 H16N 109.0 . . ?
N4 C167 C168 113.1(7) . . ?
H16M C167 H16N 107.8 . . ?
C168 C167 H16M 109.0 . . ?
C168 C167 H16N 109.0 . . ?
O163 C168 C167 109.3(6) . . ?
O163 C168 H16O 109.8 . . ?
O163 C168 H16P 109.8 . . ?
C167 C168 H16O 109.8 . . ?
C167 C168 H16P 109.8 . . ?
H16O C168 H16P 108.3 . . ?
O163 C169 H16Q 109.9 . . ?
O163 C169 H16R 109.9 . . ?
O163 C169 C170 109.1(6) . . ?
H16Q C169 H16R 108.3 . . ?
C170 C169 H16Q 109.9 . . ?
C170 C169 H16R 109.9 . . ?
O164 C170 C169 111.1(6) . . ?
O164 C170 H17A 109.4 . . ?
O164 C170 H17B 109.4 . . ?
C169 C170 H17A 109.4 . . ?
C169 C170 H17B 109.4 . . ?
H17A C170 H17B 108.0 . . ?
O164 C171 H17C 109.9 . . ?
O164 C171 H17D 109.9 . . ?
O164 C171 C172 108.7(7) . . ?
H17C C171 H17D 108.3 . . ?
C172 C171 H17C 109.9 . . ?
C172 C171 H17D 109.9 . . ?
N5 C172 C171 111.7(7) . . ?
N5 C172 H17E 109.3 . . ?
N5 C172 H17F 109.3 . . ?
C171 C172 H17E 109.3 . . ?
C171 C172 H17F 109.3 . . ?
H17E C172 H17F 107.9 . . ?
N5 C173 H17G 108.7 . . ?
N5 C173 H17H 108.7 . . ?
N5 C173 C174 114.2(6) . . ?
H17G C173 H17H 107.6 . . ?
C174 C173 H17G 108.7 . . ?
C174 C173 H17H 108.7 . . ?
O165 C174 C173 109.0(6) . . ?
O165 C174 H17I 109.9 . . ?
O165 C174 H17J 109.9 . . ?
C173 C174 H17I 109.9 . . ?
C173 C174 H17J 109.9 . . ?
H17I C174 H17J 108.3 . . ?
O165 C175 H17K 109.9 . . ?
O165 C175 H17L 109.9 . . ?
O165 C175 C176 108.9(6) . . ?
H17K C175 H17L 108.3 . . ?
C176 C175 H17K 109.9 . . ?
C176 C175 H17L 109.9 . . ?
O166 C176 C175 110.0(6) . . ?
O166 C176 H17M 109.7 . . ?
O166 C176 H17N 109.7 . . ?
C175 C176 H17M 109.7 . . ?
C175 C176 H17N 109.7 . . ?
H17M C176 H17N 108.2 . . ?
O166 C177 H17O 109.9 . . ?
O166 C177 H17P 109.9 . . ?
O166 C177 C178 109.0(6) . . ?
H17O C177 H17P 108.3 . . ?
C178 C177 H17O 109.9 . . ?
C178 C177 H17P 109.9 . . ?
N4 C178 C177 114.2(6) . . ?
N4 C178 H17Q 108.7 . . ?
N4 C178 H17R 108.7 . . ?
C177 C178 H17Q 108.7 . . ?
C177 C178 H17R 108.7 . . ?
H17Q C178 H17R 107.6 . . ?
O81 U2 O101 94.2(2) . . ?
O81 U2 O121 118.7(2) . . ?
O81 U2 O141 116.4(2) . . ?
O81 U2 N6 91.1(2) . . ?
O101 U2 O121 91.67(16) . . ?
O101 U2 O141 91.95(16) . . ?
O101 U2 N6 174.66(18) . . ?
O121 U2 N6 85.12(18) . . ?
O141 U2 O121 124.23(17) . . ?
O141 U2 N6 86.34(18) . . ?
O181 K2 N8 142.11(18) . . ?
O181 K2 N9 57.01(18) . . ?
O181 K2 N10 116.98(16) . . ?
O181 K2 C190 114.3(2) . . ?
O182 K2 O181 57.93(15) . . ?
O182 K2 N8 159.59(18) . . ?
O182 K2 N9 114.74(18) . . ?
O182 K2 N10 59.28(16) . . ?
O182 K2 C190 122.36(19) . . ?
O183 K2 O181 131.17(18) . . ?
O183 K2 O182 96.14(16) . . ?
O183 K2 O184 62.22(18) . . ?
O183 K2 O186 104.71(17) . . ?
O183 K2 N8 72.22(18) . . ?
O183 K2 N9 122.83(18) . . ?
O183 K2 N10 60.47(17) . . ?
O183 K2 C190 42.05(19) . . ?
O184 K2 O181 94.05(17) . . ?
O184 K2 O182 120.41(17) . . ?
O184 K2 O186 147.03(17) . . ?
O184 K2 N8 69.68(18) . . ?
O184 K2 N9 60.71(18) . . ?
O184 K2 N10 121.98(17) . . ?
O184 K2 C190 22.20(19) . . ?
O185 K2 O181 87.73(17) . . ?
O185 K2 O182 121.50(16) . . ?
O185 K2 O183 137.99(18) . . ?
O185 K2 O184 106.51(16) . . ?
O185 K2 O186 61.40(16) . . ?
O185 K2 N8 66.17(18) . . ?
O185 K2 N9 60.26(19) . . ?
O185 K2 N10 121.41(18) . . ?
O185 K2 C190 114.43(19) . . ?
O186 K2 O181 114.67(16) . . ?
O186 K2 O182 89.78(16) . . ?
O186 K2 N8 77.54(17) . . ?
O186 K2 N9 121.23(18) . . ?
O186 K2 N10 60.01(17) . . ?
O186 K2 C190 130.54(19) . . ?
N8 K2 C190 59.6(2) . . ?
N9 K2 N8 85.6(2) . . ?
N9 K2 C190 81.1(2) . . ?
N10 K2 N8 100.34(18) . . ?
N10 K2 N9 173.99(19) . . ?
N10 K2 C190 102.48(19) . . ?
O81 Si5 O82 113.1(3) . . ?
O81 Si5 O83 110.5(3) . . ?
O81 Si5 O84 116.0(3) . . ?
O82 Si5 O83 108.1(3) . . ?
O82 Si5 O84 99.7(4) . . ?
O83 Si5 O84 108.7(3) . . ?
O101 Si6 O102 113.1(3) . . ?
O101 Si6 O103 106.7(2) . . ?
O101 Si6 O104 113.5(3) . . ?
O103 Si6 O102 111.9(3) . . ?
O103 Si6 O104 105.6(2) . . ?
O104 Si6 O102 105.9(3) . . ?
O121 Si7 O122 111.9(2) . . ?
O121 Si7 O123 114.4(2) . . ?
O121 Si7 O124 106.8(2) . . ?
O123 Si7 O122 106.1(2) . . ?
O124 Si7 O122 111.7(2) . . ?
O124 Si7 O123 105.9(2) . . ?
O141 Si8 O142 107.2(2) . . ?
O141 Si8 O143 112.4(3) . . ?
O141 Si8 O144 113.4(3) . . ?
O142 Si8 O143 112.6(3) . . ?
O144 Si8 O142 105.0(3) . . ?
O144 Si8 O143 106.1(3) . . ?
Si5 O81 U2 177.8(4) . . ?
C81 O82 Si5 136.6(5) . . ?
C85 O83 Si5 134.0(5) . . ?
C89 O84 Si5 132.0(7) . . ?
Si6 O101 U2 176.6(3) . . ?
C101 O102 Si6 133.7(5) . . ?
C105 O103 Si6 132.3(5) . . ?
C109 O104 Si6 134.3(4) . . ?
Si7 O121 U2 152.7(3) . . ?
C121 O122 Si7 129.2(4) . . ?
C125 O123 Si7 131.4(5) . . ?
C129 O124 Si7 130.7(4) . . ?
Si8 O141 U2 177.0(3) . . ?
C141 O142 Si8 131.1(5) . . ?
C145 O143 Si8 132.1(4) . . ?
C149 O144 Si8 133.2(5) . . ?
C182 O181 K2 116.8(5) . . ?
C182 O181 C183 111.1(7) . . ?
C183 O181 K2 114.9(4) . . ?
C184 O182 K2 114.2(4) . . ?
C184 O182 C185 112.4(6) . . ?
C185 O182 K2 113.6(4) . . ?
C188 O183 K2 119.3(4) . . ?
C188 O183 C189 112.7(6) . . ?
C189 O183 K2 114.6(5) . . ?
C190 O184 K2 109.6(5) . . ?
C190 O184 C191 111.9(6) . . ?
C191 O184 K2 112.2(4) . . ?
C194 O185 K2 123.1(5) . . ?
C194 O185 C195 112.4(6) . . ?
C195 O185 K2 115.2(4) . . ?
C196 O186 K2 110.7(4) . . ?
C196 O186 C197 114.0(6) . . ?
C197 O186 K2 110.5(4) . . ?
N7 N6 U2 165.7(5) . . ?
N8 N7 N6 177.7(8) . . ?
N7 N8 K2 171.1(6) . . ?
C181 N9 K2 113.5(5) . . ?
C181 N9 C193 111.9(7) . . ?
C192 N9 K2 106.1(5) . . ?
C192 N9 C181 110.8(8) . . ?
C192 N9 C193 111.1(7) . . ?
C193 N9 K2 103.1(5) . . ?
C186 N10 K2 110.1(5) . . ?
C186 N10 C187 111.3(7) . . ?
C186 N10 C198 110.9(7) . . ?
C187 N10 K2 106.7(5) . . ?
C198 N10 K2 108.6(4) . . ?
C198 N10 C187 109.2(6) . . ?
O82 C81 C82 108.4(6) . . ?
O82 C81 C83 101.4(7) . . ?
O82 C81 C84 114.8(7) . . ?
C82 C81 C83 109.9(7) . . ?
C82 C81 C84 110.6(7) . . ?
C83 C81 C84 111.3(6) . . ?
C81 C82 H82A 109.5 . . ?
C81 C82 H82B 109.5 . . ?
C81 C82 H82C 109.5 . . ?
H82A C82 H82B 109.5 . . ?
H82A C82 H82C 109.5 . . ?
H82B C82 H82C 109.5 . . ?
C81 C83 H83A 109.5 . . ?
C81 C83 H83B 109.5 . . ?
C81 C83 H83C 109.5 . . ?
H83A C83 H83B 109.5 . . ?
H83A C83 H83C 109.5 . . ?
H83B C83 H83C 109.5 . . ?
C81 C84 H84A 109.5 . . ?
C81 C84 H84B 109.5 . . ?
C81 C84 H84C 109.5 . . ?
H84A C84 H84B 109.5 . . ?
H84A C84 H84C 109.5 . . ?
H84B C84 H84C 109.5 . . ?
O83 C85 C86 108.8(6) . . ?
O83 C85 C87 111.3(6) . . ?
O83 C85 C88 103.8(6) . . ?
C86 C85 C87 111.2(7) . . ?
C86 C85 C88 110.1(6) . . ?
C87 C85 C88 111.4(6) . . ?
C85 C86 H86A 109.5 . . ?
C85 C86 H86B 109.5 . . ?
C85 C86 H86C 109.5 . . ?
H86A C86 H86B 109.5 . . ?
H86A C86 H86C 109.5 . . ?
H86B C86 H86C 109.5 . . ?
C85 C87 H87A 109.5 . . ?
C85 C87 H87B 109.5 . . ?
C85 C87 H87C 109.5 . . ?
H87A C87 H87B 109.5 . . ?
H87A C87 H87C 109.5 . . ?
H87B C87 H87C 109.5 . . ?
C85 C88 H88A 109.5 . . ?
C85 C88 H88B 109.5 . . ?
C85 C88 H88C 109.5 . . ?
H88A C88 H88B 109.5 . . ?
H88A C88 H88C 109.5 . . ?
H88B C88 H88C 109.5 . . ?
O84 C89 C91 111.1(9) . . ?
C90 C89 O84 101.0(9) . . ?
C90 C89 C91 111.7(10) . . ?
C90 C89 C92 114.1(10) . . ?
C92 C89 O84 113.7(9) . . ?
C92 C89 C91 105.3(11) . . ?
C89 C90 H90A 109.5 . . ?
C89 C90 H90B 109.5 . . ?
C89 C90 H90C 109.5 . . ?
H90A C90 H90B 109.5 . . ?
H90A C90 H90C 109.5 . . ?
H90B C90 H90C 109.5 . . ?
C89 C91 H91A 109.5 . . ?
C89 C91 H91B 109.5 . . ?
C89 C91 H91C 109.5 . . ?
H91A C91 H91B 109.5 . . ?
H91A C91 H91C 109.5 . . ?
H91B C91 H91C 109.5 . . ?
C89 C92 H92A 109.5 . . ?
C89 C92 H92B 109.5 . . ?
C89 C92 H92C 109.5 . . ?
H92A C92 H92B 109.5 . . ?
H92A C92 H92C 109.5 . . ?
H92B C92 H92C 109.5 . . ?
O102 C101 C102 110.4(6) . . ?
O102 C101 C103 112.1(6) . . ?
O102 C101 C104 103.1(7) . . ?
C102 C101 C104 110.3(6) . . ?
C103 C101 C102 110.9(7) . . ?
C103 C101 C104 109.7(7) . . ?
C101 C102 H10D 109.5 . . ?
C101 C102 H10E 109.5 . . ?
C101 C102 H10F 109.5 . . ?
H10D C102 H10E 109.5 . . ?
H10D C102 H10F 109.5 . . ?
H10E C102 H10F 109.5 . . ?
C101 C103 H10G 109.5 . . ?
C101 C103 H10H 109.5 . . ?
C101 C103 H10I 109.5 . . ?
H10G C103 H10H 109.5 . . ?
H10G C103 H10I 109.5 . . ?
H10H C103 H10I 109.5 . . ?
C101 C104 H10J 109.5 . . ?
C101 C104 H10K 109.5 . . ?
C101 C104 H10L 109.5 . . ?
H10J C104 H10K 109.5 . . ?
H10J C104 H10L 109.5 . . ?
H10K C104 H10L 109.5 . . ?
O103 C105 C106 103.0(6) . . ?
O103 C105 C107 110.8(5) . . ?
O103 C105 C108 109.7(6) . . ?
C107 C105 C106 111.0(6) . . ?
C107 C105 C108 111.7(7) . . ?
C108 C105 C106 110.3(6) . . ?
C105 C106 H10M 109.5 . . ?
C105 C106 H10N 109.5 . . ?
C105 C106 H10O 109.5 . . ?
H10M C106 H10N 109.5 . . ?
H10M C106 H10O 109.5 . . ?
H10N C106 H10O 109.5 . . ?
C105 C107 H10P 109.5 . . ?
C105 C107 H10Q 109.5 . . ?
C105 C107 H10R 109.5 . . ?
H10P C107 H10Q 109.5 . . ?
H10P C107 H10R 109.5 . . ?
H10Q C107 H10R 109.5 . . ?
C105 C108 H10S 109.5 . . ?
C105 C108 H10T 109.5 . . ?
C105 C108 H10U 109.5 . . ?
H10S C108 H10T 109.5 . . ?
H10S C108 H10U 109.5 . . ?
H10T C108 H10U 109.5 . . ?
O104 C109 C110 109.6(6) . . ?
O104 C109 C111 103.9(6) . . ?
O104 C109 C112 111.1(7) . . ?
C110 C109 C111 109.5(7) . . ?
C112 C109 C110 112.6(7) . . ?
C112 C109 C111 109.9(8) . . ?
C109 C110 H11D 109.5 . . ?
C109 C110 H11E 109.5 . . ?
C109 C110 H11F 109.5 . . ?
H11D C110 H11E 109.5 . . ?
H11D C110 H11F 109.5 . . ?
H11E C110 H11F 109.5 . . ?
C109 C111 H11G 109.5 . . ?
C109 C111 H11H 109.5 . . ?
C109 C111 H11I 109.5 . . ?
H11G C111 H11H 109.5 . . ?
H11G C111 H11I 109.5 . . ?
H11H C111 H11I 109.5 . . ?
C109 C112 H11J 109.5 . . ?
C109 C112 H11K 109.5 . . ?
C109 C112 H11L 109.5 . . ?
H11J C112 H11K 109.5 . . ?
H11J C112 H11L 109.5 . . ?
H11K C112 H11L 109.5 . . ?
O122 C121 C122 109.7(6) . . ?
O122 C121 C123 110.5(6) . . ?
O122 C121 C124 105.6(6) . . ?
C123 C121 C122 108.2(6) . . ?
C124 C121 C122 110.3(7) . . ?
C124 C121 C123 112.5(7) . . ?
C121 C122 H12D 109.5 . . ?
C121 C122 H12E 109.5 . . ?
C121 C122 H12F 109.5 . . ?
H12D C122 H12E 109.5 . . ?
H12D C122 H12F 109.5 . . ?
H12E C122 H12F 109.5 . . ?
C121 C123 H12G 109.5 . . ?
C121 C123 H12H 109.5 . . ?
C121 C123 H12I 109.5 . . ?
H12G C123 H12H 109.5 . . ?
H12G C123 H12I 109.5 . . ?
H12H C123 H12I 109.5 . . ?
C121 C124 H12J 109.5 . . ?
C121 C124 H12K 109.5 . . ?
C121 C124 H12L 109.5 . . ?
H12J C124 H12K 109.5 . . ?
H12J C124 H12L 109.5 . . ?
H12K C124 H12L 109.5 . . ?
O123 C125 C126 110.8(6) . . ?
O123 C125 C127 108.0(5) . . ?
O123 C125 C128 104.9(6) . . ?
C127 C125 C126 111.2(6) . . ?
C128 C125 C126 111.2(6) . . ?
C128 C125 C127 110.4(7) . . ?
C125 C126 H12M 109.5 . . ?
C125 C126 H12N 109.5 . . ?
C125 C126 H12O 109.5 . . ?
H12M C126 H12N 109.5 . . ?
H12M C126 H12O 109.5 . . ?
H12N C126 H12O 109.5 . . ?
C125 C127 H12P 109.5 . . ?
C125 C127 H12Q 109.5 . . ?
C125 C127 H12R 109.5 . . ?
H12P C127 H12Q 109.5 . . ?
H12P C127 H12R 109.5 . . ?
H12Q C127 H12R 109.5 . . ?
C125 C128 H12S 109.5 . . ?
C125 C128 H12T 109.5 . . ?
C125 C128 H12U 109.5 . . ?
H12S C128 H12T 109.5 . . ?
H12S C128 H12U 109.5 . . ?
H12T C128 H12U 109.5 . . ?
O124 C129 C130 105.5(6) . . ?
O124 C129 C131 107.9(5) . . ?
O124 C129 C132 111.2(6) . . ?
C130 C129 C132 109.9(6) . . ?
C131 C129 C130 111.0(6) . . ?
C131 C129 C132 111.3(6) . . ?
C129 C130 H13A 109.5 . . ?
C129 C130 H13B 109.5 . . ?
C129 C130 H13C 109.5 . . ?
H13A C130 H13B 109.5 . . ?
H13A C130 H13C 109.5 . . ?
H13B C130 H13C 109.5 . . ?
C129 C131 H13D 109.5 . . ?
C129 C131 H13E 109.5 . . ?
C129 C131 H13F 109.5 . . ?
H13D C131 H13E 109.5 . . ?
H13D C131 H13F 109.5 . . ?
H13E C131 H13F 109.5 . . ?
C129 C132 H13G 109.5 . . ?
C129 C132 H13H 109.5 . . ?
C129 C132 H13I 109.5 . . ?
H13G C132 H13H 109.5 . . ?
H13G C132 H13I 109.5 . . ?
H13H C132 H13I 109.5 . . ?
O142 C141 C142 110.0(7) . . ?
O142 C141 C143 105.4(7) . . ?
O142 C141 C144 109.2(6) . . ?
C142 C141 C144 108.3(7) . . ?
C143 C141 C142 112.4(7) . . ?
C143 C141 C144 111.5(8) . . ?
C141 C142 H14A 109.5 . . ?
C141 C142 H14B 109.5 . . ?
C141 C142 H14C 109.5 . . ?
H14A C142 H14B 109.5 . . ?
H14A C142 H14C 109.5 . . ?
H14B C142 H14C 109.5 . . ?
C141 C143 H14D 109.5 . . ?
C141 C143 H14E 109.5 . . ?
C141 C143 H14F 109.5 . . ?
H14D C143 H14E 109.5 . . ?
H14D C143 H14F 109.5 . . ?
H14E C143 H14F 109.5 . . ?
C141 C144 H14G 109.5 . . ?
C141 C144 H14H 109.5 . . ?
C141 C144 H14I 109.5 . . ?
H14G C144 H14H 109.5 . . ?
H14G C144 H14I 109.5 . . ?
H14H C144 H14I 109.5 . . ?
O143 C145 C146 107.2(6) . . ?
O143 C145 C147 105.1(6) . . ?
O143 C145 C148 113.1(7) . . ?
C147 C145 C146 110.0(7) . . ?
C148 C145 C146 109.4(7) . . ?
C148 C145 C147 112.0(7) . . ?
C145 C146 H14J 109.5 . . ?
C145 C146 H14K 109.5 . . ?
C145 C146 H14L 109.5 . . ?
H14J C146 H14K 109.5 . . ?
H14J C146 H14L 109.5 . . ?
H14K C146 H14L 109.5 . . ?
C145 C147 H14M 109.5 . . ?
C145 C147 H14N 109.5 . . ?
C145 C147 H14O 109.5 . . ?
H14M C147 H14N 109.5 . . ?
H14M C147 H14O 109.5 . . ?
H14N C147 H14O 109.5 . . ?
C145 C148 H14P 109.5 . . ?
C145 C148 H14Q 109.5 . . ?
C145 C148 H14R 109.5 . . ?
H14P C148 H14Q 109.5 . . ?
H14P C148 H14R 109.5 . . ?
H14Q C148 H14R 109.5 . . ?
O144 C149 C150 110.1(6) . . ?
O144 C149 C151 112.1(6) . . ?
O144 C149 C152 102.1(6) . . ?
C150 C149 C151 109.3(7) . . ?
C150 C149 C152 111.7(6) . . ?
C152 C149 C151 111.5(7) . . ?
C149 C150 H15A 109.5 . . ?
C149 C150 H15B 109.5 . . ?
C149 C150 H15C 109.5 . . ?
H15A C150 H15B 109.5 . . ?
H15A C150 H15C 109.5 . . ?
H15B C150 H15C 109.5 . . ?
C149 C151 H15D 109.5 . . ?
C149 C151 H15E 109.5 . . ?
C149 C151 H15F 109.5 . . ?
H15D C151 H15E 109.5 . . ?
H15D C151 H15F 109.5 . . ?
H15E C151 H15F 109.5 . . ?
C149 C152 H15G 109.5 . . ?
C149 C152 H15H 109.5 . . ?
C149 C152 H15I 109.5 . . ?
H15G C152 H15H 109.5 . . ?
H15G C152 H15I 109.5 . . ?
H15H C152 H15I 109.5 . . ?
N9 C181 H18A 109.0 . . ?
N9 C181 H18B 109.0 . . ?
N9 C181 C182 112.8(7) . . ?
H18A C181 H18B 107.8 . . ?
C182 C181 H18A 109.0 . . ?
C182 C181 H18B 109.0 . . ?
O181 C182 C181 106.5(8) . . ?
O181 C182 H18C 110.4 . . ?
O181 C182 H18D 110.4 . . ?
C181 C182 H18C 110.4 . . ?
C181 C182 H18D 110.4 . . ?
H18C C182 H18D 108.6 . . ?
O181 C183 H18E 109.8 . . ?
O181 C183 H18F 109.8 . . ?
O181 C183 C184 109.3(7) . . ?
H18E C183 H18F 108.3 . . ?
C184 C183 H18E 109.8 . . ?
C184 C183 H18F 109.8 . . ?
O182 C184 C183 109.3(6) . . ?
O182 C184 H18G 109.8 . . ?
O182 C184 H18H 109.8 . . ?
C183 C184 H18G 109.8 . . ?
C183 C184 H18H 109.8 . . ?
H18G C184 H18H 108.3 . . ?
O182 C185 H18I 109.5 . . ?
O182 C185 H18J 109.5 . . ?
O182 C185 C186 110.6(7) . . ?
H18I C185 H18J 108.1 . . ?
C186 C185 H18I 109.5 . . ?
C186 C185 H18J 109.5 . . ?
N10 C186 H18K 108.9 . . ?
N10 C186 H18L 108.9 . . ?
C185 C186 N10 113.5(7) . . ?
C185 C186 H18K 108.9 . . ?
C185 C186 H18L 108.9 . . ?
H18K C186 H18L 107.7 . . ?
N10 C187 H18M 108.8 . . ?
N10 C187 H18N 108.8 . . ?
N10 C187 C188 113.9(7) . . ?
H18M C187 H18N 107.7 . . ?
C188 C187 H18M 108.8 . . ?
C188 C187 H18N 108.8 . . ?
O183 C188 C187 110.8(7) . . ?
O183 C188 H18O 109.5 . . ?
O183 C188 H18P 109.5 . . ?
C187 C188 H18O 109.5 . . ?
C187 C188 H18P 109.5 . . ?
H18O C188 H18P 108.1 . . ?
O183 C189 H18Q 110.0 . . ?
O183 C189 H18R 110.0 . . ?
O183 C189 C190 108.4(7) . . ?
H18Q C189 H18R 108.4 . . ?
C190 C189 H18Q 110.0 . . ?
C190 C189 H18R 110.0 . . ?
K2 C190 H19A 157.3 . . ?
K2 C190 H19B 86.5 . . ?
O184 C190 K2 48.2(3) . . ?
O184 C190 C189 111.2(7) . . ?
O184 C190 H19A 109.4 . . ?
O184 C190 H19B 109.4 . . ?
C189 C190 K2 80.7(4) . . ?
C189 C190 H19A 109.4 . . ?
C189 C190 H19B 109.4 . . ?
H19A C190 H19B 108.0 . . ?
O184 C191 H19C 110.1 . . ?
O184 C191 H19D 110.1 . . ?
O184 C191 C192 108.1(7) . . ?
H19C C191 H19D 108.4 . . ?
C192 C191 H19C 110.1 . . ?
C192 C191 H19D 110.1 . . ?
N9 C192 C191 116.6(8) . . ?
N9 C192 H19E 108.1 . . ?
N9 C192 H19F 108.1 . . ?
C191 C192 H19E 108.1 . . ?
C191 C192 H19F 108.1 . . ?
H19E C192 H19F 107.3 . . ?
N9 C193 H19G 109.0 . . ?
N9 C193 H19H 109.0 . . ?
N9 C193 C194 112.8(7) . . ?
H19G C193 H19H 107.8 . . ?
C194 C193 H19G 109.0 . . ?
C194 C193 H19H 109.0 . . ?
O185 C194 C193 107.2(7) . . ?
O185 C194 H19I 110.3 . . ?
O185 C194 H19J 110.3 . . ?
C193 C194 H19I 110.3 . . ?
C193 C194 H19J 110.3 . . ?
H19I C194 H19J 108.5 . . ?
O185 C195 H19K 109.9 . . ?
O185 C195 H19L 109.9 . . ?
H19K C195 H19L 108.3 . . ?
C196 C195 O185 109.0(6) . . ?
C196 C195 H19K 109.9 . . ?
C196 C195 H19L 109.9 . . ?
O186 C196 C195 112.5(7) . . ?
O186 C196 H19M 109.1 . . ?
O186 C196 H19N 109.1 . . ?
C195 C196 H19M 109.1 . . ?
C195 C196 H19N 109.1 . . ?
H19M C196 H19N 107.8 . . ?
O186 C197 H19O 109.8 . . ?
O186 C197 H19P 109.8 . . ?
O186 C197 C198 109.5(7) . . ?
H19O C197 H19P 108.2 . . ?
C198 C197 H19O 109.8 . . ?
C198 C197 H19P 109.8 . . ?
N10 C198 C197 114.5(7) . . ?
N10 C198 H19Q 108.6 . . ?
N10 C198 H19R 108.6 . . ?
C197 C198 H19Q 108.6 . . ?
C197 C198 H19R 108.6 . . ?
H19Q C198 H19R 107.6 . . ?

loop_
_geom_bond_atom_site_label_1
_geom_bond_atom_site_label_2
_geom_bond_distance
_geom_bond_site_symmetry_2
_geom_bond_publ_flag
U1 O1 2.143(4) . ?
U1 O21 2.150(4) . ?
U1 O41 2.136(4) . ?
U1 O61 2.148(4) . ?
U1 N1 2.375(5) . ?
K1 O161 2.831(5) . ?
K1 O162 2.737(5) . ?
K1 O163 2.953(5) . ?
K1 O164 2.969(5) . ?
K1 O165 2.740(5) . ?
K1 O166 2.796(5) . ?
K1 N3 3.216(6) . ?
K1 N4 3.062(6) . ?
K1 N5 3.077(7) . ?
Si1 O1 1.596(5) . ?
Si1 O2 1.619(5) . ?
Si1 O3 1.643(5) . ?
Si1 O4 1.621(5) . ?
Si2 O21 1.602(4) . ?
Si2 O22 1.637(5) . ?
Si2 O23 1.622(5) . ?
Si2 O24 1.617(5) . ?
Si3 O41 1.603(4) . ?
Si3 O42 1.619(5) . ?
Si3 O43 1.625(5) . ?
Si3 O44 1.623(5) . ?
Si4 O61 1.594(4) . ?
Si4 O62A 1.597(7) . ?
Si4 O62B 1.717(9) . ?
Si4 O63A 1.693(7) . ?
Si4 O63B 1.622(8) . ?
Si4 O64 1.606(5) . ?
O2 C1 1.437(8) . ?
O3 C5 1.435(8) . ?
O4 C9 1.448(8) . ?
O22 C21 1.446(8) . ?
O23 C25 1.435(9) . ?
O24 C29 1.441(8) . ?
O42 C41 1.455(7) . ?
O43 C45 1.463(8) . ?
O44 C49 1.428(8) . ?
O62A C61 1.530(10) . ?
O62B C61 1.384(11) . ?
O63A C65 1.361(10) . ?
O63B C65 1.524(12) . ?
O64 C69 1.417(9) . ?
O161 C162 1.431(9) . ?
O161 C163 1.419(9) . ?
O162 C164 1.428(7) . ?
O162 C165 1.417(9) . ?
O163 C168 1.417(9) . ?
O163 C169 1.414(9) . ?
O164 C170 1.422(9) . ?
O164 C171 1.403(9) . ?
O165 C174 1.410(9) . ?
O165 C175 1.431(8) . ?
O166 C176 1.418(8) . ?
O166 C177 1.427(9) . ?
N1 N2 1.185(7) . ?
N2 N3 1.142(7) . ?
N4 C166 1.479(8) . ?
N4 C167 1.466(8) . ?
N4 C178 1.463(8) . ?
N5 C161 1.452(10) . ?
N5 C172 1.469(9) . ?
N5 C173 1.482(10) . ?
C1 C2 1.531(10) . ?
C1 C3 1.493(10) . ?
C1 C4 1.514(10) . ?
C2 H2A 0.9800 . ?
C2 H2B 0.9800 . ?
C2 H2C 0.9800 . ?
C3 H3A 0.9800 . ?
C3 H3B 0.9800 . ?
C3 H3C 0.9800 . ?
C4 H4A 0.9800 . ?
C4 H4B 0.9800 . ?
C4 H4C 0.9800 . ?
C5 C6 1.521(10) . ?
C5 C7 1.489(10) . ?
C5 C8 1.509(11) . ?
C6 H6A 0.9800 . ?
C6 H6B 0.9800 . ?
C6 H6C 0.9800 . ?
C7 H7A 0.9800 . ?
C7 H7B 0.9800 . ?
C7 H7C 0.9800 . ?
C8 H8A 0.9800 . ?
C8 H8B 0.9800 . ?
C8 H8C 0.9800 . ?
C9 C10 1.516(11) . ?
C9 C11 1.511(10) . ?
C9 C12 1.506(11) . ?
C10 H10A 0.9800 . ?
C10 H10B 0.9800 . ?
C10 H10C 0.9800 . ?
C11 H11A 0.9800 . ?
C11 H11B 0.9800 . ?
C11 H11C 0.9800 . ?
C12 H12A 0.9800 . ?
C12 H12B 0.9800 . ?
C12 H12C 0.9800 . ?
C21 C22 1.511(11) . ?
C21 C23 1.493(11) . ?
C21 C24 1.520(10) . ?
C22 H22A 0.9800 . ?
C22 H22B 0.9800 . ?
C22 H22C 0.9800 . ?
C23 H23A 0.9800 . ?
C23 H23B 0.9800 . ?
C23 H23C 0.9800 . ?
C24 H24A 0.9800 . ?
C24 H24B 0.9800 . ?
C24 H24C 0.9800 . ?
C25 C26 1.487(10) . ?
C25 C27 1.479(11) . ?
C25 C28 1.500(11) . ?
C26 H26A 0.9800 . ?
C26 H26B 0.9800 . ?
C26 H26C 0.9800 . ?
C27 H27A 0.9800 . ?
C27 H27B 0.9800 . ?
C27 H27C 0.9800 . ?
C28 H28A 0.9800 . ?
C28 H28B 0.9800 . ?
C28 H28C 0.9800 . ?
C29 C30 1.482(12) . ?
C29 C31 1.453(12) . ?
C29 C32 1.471(12) . ?
C30 H30A 0.9800 . ?
C30 H30B 0.9800 . ?
C30 H30C 0.9800 . ?
C31 H31A 0.9800 . ?
C31 H31B 0.9800 . ?
C31 H31C 0.9800 . ?
C32 H32A 0.9800 . ?
C32 H32B 0.9800 . ?
C32 H32C 0.9800 . ?
C41 C42 1.484(10) . ?
C41 C43 1.512(10) . ?
C41 C44 1.529(11) . ?
C42 H42A 0.9800 . ?
C42 H42B 0.9800 . ?
C42 H42C 0.9800 . ?
C43 H43A 0.9800 . ?
C43 H43B 0.9800 . ?
C43 H43C 0.9800 . ?
C44 H44A 0.9800 . ?
C44 H44B 0.9800 . ?
C44 H44C 0.9800 . ?
C45 C46 1.513(9) . ?
C45 C47 1.494(10) . ?
C45 C48 1.509(10) . ?
C46 H46A 0.9800 . ?
C46 H46B 0.9800 . ?
C46 H46C 0.9800 . ?
C47 H47A 0.9800 . ?
C47 H47B 0.9800 . ?
C47 H47C 0.9800 . ?
C48 H48A 0.9800 . ?
C48 H48B 0.9800 . ?
C48 H48C 0.9800 . ?
C49 C50A 1.488(11) . ?
C49 C50B 1.509(11) . ?
C49 C51A 1.502(10) . ?
C49 C51B 1.523(11) . ?
C49 C52A 1.548(10) . ?
C49 C52B 1.569(11) . ?
C50A H50A 0.9800 . ?
C50A H50B 0.9800 . ?
C50A H50C 0.9800 . ?
C50B H50D 0.9800 . ?
C50B H50E 0.9800 . ?
C50B H50F 0.9800 . ?
C51A H51A 0.9800 . ?
C51A H51B 0.9800 . ?
C51A H51C 0.9800 . ?
C51B H51D 0.9800 . ?
C51B H51E 0.9800 . ?
C51B H51F 0.9800 . ?
C52A H52A 0.9800 . ?
C52A H52B 0.9800 . ?
C52A H52C 0.9800 . ?
C52B H52D 0.9800 . ?
C52B H52E 0.9800 . ?
C52B H52F 0.9800 . ?
C61 C62A 1.512(11) . ?
C61 C62B 1.526(13) . ?
C61 C63A 1.513(12) . ?
C61 C63B 1.487(13) . ?
C61 C64A 1.469(11) . ?
C61 C64B 1.555(13) . ?
C62A H62A 0.9800 . ?
C62A H62B 0.9800 . ?
C62A H62C 0.9800 . ?
C62B H62D 0.9800 . ?
C62B H62E 0.9800 . ?
C62B H62F 0.9800 . ?
C63A H63A 0.9800 . ?
C63A H63B 0.9800 . ?
C63A H63C 0.9800 . ?
C63B H63D 0.9800 . ?
C63B H63E 0.9800 . ?
C63B H63F 0.9800 . ?
C64A H64A 0.9800 . ?
C64A H64B 0.9800 . ?
C64A H64C 0.9800 . ?
C64B H64D 0.9800 . ?
C64B H64E 0.9800 . ?
C64B H64F 0.9800 . ?
C65 C66 1.502(11) . ?
C65 C67 1.466(9) . ?
C65 C68 1.502(11) . ?
C66 H66A 0.9800 . ?
C66 H66B 0.9800 . ?
C66 H66C 0.9800 . ?
C67 H67A 0.9800 . ?
C67 H67B 0.9800 . ?
C67 H67C 0.9800 . ?
C68 H68A 0.9800 . ?
C68 H68B 0.9800 . ?
C68 H68C 0.9800 . ?
C69 C70 1.507(11) . ?
C69 C71 1.453(12) . ?
C69 C72 1.487(12) . ?
C70 H70A 0.9800 . ?
C70 H70B 0.9800 . ?
C70 H70C 0.9800 . ?
C71 H71A 0.9800 . ?
C71 H71B 0.9800 . ?
C71 H71C 0.9800 . ?
C72 H72A 0.9800 . ?
C72 H72B 0.9800 . ?
C72 H72C 0.9800 . ?
C161 H16A 0.9900 . ?
C161 H16B 0.9900 . ?
C161 C162 1.515(11) . ?
C162 H16C 0.9900 . ?
C162 H16D 0.9900 . ?
C163 H16E 0.9900 . ?
C163 H16F 0.9900 . ?
C163 C164 1.481(10) . ?
C164 H16G 0.9900 . ?
C164 H16H 0.9900 . ?
C165 H16I 0.9900 . ?
C165 H16J 0.9900 . ?
C165 C166 1.497(9) . ?
C166 H16K 0.9900 . ?
C166 H16L 0.9900 . ?
C167 H16M 0.9900 . ?
C167 H16N 0.9900 . ?
C167 C168 1.503(11) . ?
C168 H16O 0.9900 . ?
C168 H16P 0.9900 . ?
C169 H16Q 0.9900 . ?
C169 H16R 0.9900 . ?
C169 C170 1.484(11) . ?
C170 H17A 0.9900 . ?
C170 H17B 0.9900 . ?
C171 H17C 0.9900 . ?
C171 H17D 0.9900 . ?
C171 C172 1.507(12) . ?
C172 H17E 0.9900 . ?
C172 H17F 0.9900 . ?
C173 H17G 0.9900 . ?
C173 H17H 0.9900 . ?
C173 C174 1.496(11) . ?
C174 H17I 0.9900 . ?
C174 H17J 0.9900 . ?
C175 H17K 0.9900 . ?
C175 H17L 0.9900 . ?
C175 C176 1.484(11) . ?
C176 H17M 0.9900 . ?
C176 H17N 0.9900 . ?
C177 H17O 0.9900 . ?
C177 H17P 0.9900 . ?
C177 C178 1.488(10) . ?
C178 H17Q 0.9900 . ?
C178 H17R 0.9900 . ?
U2 O81 2.118(5) . ?
U2 O101 2.127(4) . ?
U2 O121 2.151(4) . ?
U2 O141 2.146(4) . ?
U2 N6 2.383(6) . ?
K2 O181 2.946(6) . ?
K2 O182 2.928(5) . ?
K2 O183 2.760(5) . ?
K2 O184 2.796(5) . ?
K2 O185 2.741(5) . ?
K2 O186 2.823(6) . ?
K2 N8 3.378(7) . ?
K2 N9 3.081(7) . ?
K2 N10 3.056(6) . ?
K2 C190 3.532(8) . ?
Si5 O81 1.548(5) . ?
Si5 O82 1.578(6) . ?
Si5 O83 1.588(5) . ?
Si5 O84 1.620(6) . ?
Si6 O101 1.607(5) . ?
Si6 O102 1.626(5) . ?
Si6 O103 1.607(4) . ?
Si6 O104 1.618(5) . ?
Si7 O121 1.591(4) . ?
Si7 O122 1.635(4) . ?
Si7 O123 1.633(4) . ?
Si7 O124 1.628(5) . ?
Si8 O141 1.582(4) . ?
Si8 O142 1.623(5) . ?
Si8 O143 1.623(5) . ?
Si8 O144 1.598(5) . ?
O82 C81 1.434(10) . ?
O83 C85 1.449(8) . ?
O84 C89 1.445(11) . ?
O102 C101 1.436(8) . ?
O103 C105 1.449(7) . ?
O104 C109 1.434(8) . ?
O122 C121 1.446(8) . ?
O123 C125 1.423(7) . ?
O124 C129 1.439(8) . ?
O142 C141 1.455(9) . ?
O143 C145 1.432(8) . ?
O144 C149 1.456(9) . ?
O181 C182 1.433(10) . ?
O181 C183 1.434(9) . ?
O182 C184 1.414(8) . ?
O182 C185 1.423(9) . ?
O183 C188 1.382(10) . ?
O183 C189 1.436(9) . ?
O184 C190 1.416(9) . ?
O184 C191 1.446(9) . ?
O185 C194 1.387(9) . ?
O185 C195 1.450(9) . ?
O186 C196 1.407(9) . ?
O186 C197 1.410(9) . ?
N6 N7 1.168(7) . ?
N7 N8 1.149(8) . ?
N9 C181 1.460(11) . ?
N9 C192 1.446(10) . ?
N9 C193 1.502(11) . ?
N10 C186 1.470(10) . ?
N10 C187 1.487(9) . ?
N10 C198 1.474(10) . ?
C81 C82 1.496(10) . ?
C81 C83 1.501(11) . ?
C81 C84 1.514(10) . ?
C82 H82A 0.9800 . ?
C82 H82B 0.9800 . ?
C82 H82C 0.9800 . ?
C83 H83A 0.9800 . ?
C83 H83B 0.9800 . ?
C83 H83C 0.9800 . ?
C84 H84A 0.9800 . ?
C84 H84B 0.9800 . ?
C84 H84C 0.9800 . ?
C85 C86 1.507(10) . ?
C85 C87 1.509(10) . ?
C85 C88 1.509(11) . ?
C86 H86A 0.9800 . ?
C86 H86B 0.9800 . ?
C86 H86C 0.9800 . ?
C87 H87A 0.9800 . ?
C87 H87B 0.9800 . ?
C87 H87C 0.9800 . ?
C88 H88A 0.9800 . ?
C88 H88B 0.9800 . ?
C88 H88C 0.9800 . ?
C89 C90 1.440(14) . ?
C89 C91 1.494(15) . ?
C89 C92 1.440(13) . ?
C90 H90A 0.9800 . ?
C90 H90B 0.9800 . ?
C90 H90C 0.9800 . ?
C91 H91A 0.9800 . ?
C91 H91B 0.9800 . ?
C91 H91C 0.9800 . ?
C92 H92A 0.9800 . ?
C92 H92B 0.9800 . ?
C92 H92C 0.9800 . ?
C101 C102 1.520(10) . ?
C101 C103 1.486(10) . ?
C101 C104 1.530(12) . ?
C102 H10D 0.9800 . ?
C102 H10E 0.9800 . ?
C102 H10F 0.9800 . ?
C103 H10G 0.9800 . ?
C103 H10H 0.9800 . ?
C103 H10I 0.9800 . ?
C104 H10J 0.9800 . ?
C104 H10K 0.9800 . ?
C104 H10L 0.9800 . ?
C105 C106 1.520(10) . ?
C105 C107 1.494(10) . ?
C105 C108 1.506(10) . ?
C106 H10M 0.9800 . ?
C106 H10N 0.9800 . ?
C106 H10O 0.9800 . ?
C107 H10P 0.9800 . ?
C107 H10Q 0.9800 . ?
C107 H10R 0.9800 . ?
C108 H10S 0.9800 . ?
C108 H10T 0.9800 . ?
C108 H10U 0.9800 . ?
C109 C110 1.512(11) . ?
C109 C111 1.521(11) . ?
C109 C112 1.486(11) . ?
C110 H11D 0.9800 . ?
C110 H11E 0.9800 . ?
C110 H11F 0.9800 . ?
C111 H11G 0.9800 . ?
C111 H11H 0.9800 . ?
C111 H11I 0.9800 . ?
C112 H11J 0.9800 . ?
C112 H11K 0.9800 . ?
C112 H11L 0.9800 . ?
C121 C122 1.532(10) . ?
C121 C123 1.504(10) . ?
C121 C124 1.496(10) . ?
C122 H12D 0.9800 . ?
C122 H12E 0.9800 . ?
C122 H12F 0.9800 . ?
C123 H12G 0.9800 . ?
C123 H12H 0.9800 . ?
C123 H12I 0.9800 . ?
C124 H12J 0.9800 . ?
C124 H12K 0.9800 . ?
C124 H12L 0.9800 . ?
C125 C126 1.528(11) . ?
C125 C127 1.524(10) . ?
C125 C128 1.518(10) . ?
C126 H12M 0.9800 . ?
C126 H12N 0.9800 . ?
C126 H12O 0.9800 . ?
C127 H12P 0.9800 . ?
C127 H12Q 0.9800 . ?
C127 H12R 0.9800 . ?
C128 H12S 0.9800 . ?
C128 H12T 0.9800 . ?
C128 H12U 0.9800 . ?
C129 C130 1.520(9) . ?
C129 C131 1.516(10) . ?
C129 C132 1.522(9) . ?
C130 H13A 0.9800 . ?
C130 H13B 0.9800 . ?
C130 H13C 0.9800 . ?
C131 H13D 0.9800 . ?
C131 H13E 0.9800 . ?
C131 H13F 0.9800 . ?
C132 H13G 0.9800 . ?
C132 H13H 0.9800 . ?
C132 H13I 0.9800 . ?
C141 C142 1.510(10) . ?
C141 C143 1.502(11) . ?
C141 C144 1.519(12) . ?
C142 H14A 0.9800 . ?
C142 H14B 0.9800 . ?
C142 H14C 0.9800 . ?
C143 H14D 0.9800 . ?
C143 H14E 0.9800 . ?
C143 H14F 0.9800 . ?
C144 H14G 0.9800 . ?
C144 H14H 0.9800 . ?
C144 H14I 0.9800 . ?
C145 C146 1.531(12) . ?
C145 C147 1.507(10) . ?
C145 C148 1.483(11) . ?
C146 H14J 0.9800 . ?
C146 H14K 0.9800 . ?
C146 H14L 0.9800 . ?
C147 H14M 0.9800 . ?
C147 H14N 0.9800 . ?
C147 H14O 0.9800 . ?
C148 H14P 0.9800 . ?
C148 H14Q 0.9800 . ?
C148 H14R 0.9800 . ?
C149 C150 1.506(10) . ?
C149 C151 1.517(11) . ?
C149 C152 1.515(10) . ?
C150 H15A 0.9800 . ?
C150 H15B 0.9800 . ?
C150 H15C 0.9800 . ?
C151 H15D 0.9800 . ?
C151 H15E 0.9800 . ?
C151 H15F 0.9800 . ?
C152 H15G 0.9800 . ?
C152 H15H 0.9800 . ?
C152 H15I 0.9800 . ?
C181 H18A 0.9900 . ?
C181 H18B 0.9900 . ?
C181 C182 1.511(12) . ?
C182 H18C 0.9900 . ?
C182 H18D 0.9900 . ?
C183 H18E 0.9900 . ?
C183 H18F 0.9900 . ?
C183 C184 1.480(11) . ?
C184 H18G 0.9900 . ?
C184 H18H 0.9900 . ?
C185 H18I 0.9900 . ?
C185 H18J 0.9900 . ?
C185 C186 1.468(11) . ?
C186 H18K 0.9900 . ?
C186 H18L 0.9900 . ?
C187 H18M 0.9900 . ?
C187 H18N 0.9900 . ?
C187 C188 1.493(12) . ?
C188 H18O 0.9900 . ?
C188 H18P 0.9900 . ?
C189 H18Q 0.9900 . ?
C189 H18R 0.9900 . ?
C189 C190 1.486(12) . ?
C190 H19A 0.9900 . ?
C190 H19B 0.9900 . ?
C191 H19C 0.9900 . ?
C191 H19D 0.9900 . ?
C191 C192 1.470(12) . ?
C192 H19E 0.9900 . ?
C192 H19F 0.9900 . ?
C193 H19G 0.9900 . ?
C193 H19H 0.9900 . ?
C193 C194 1.525(11) . ?
C194 H19I 0.9900 . ?
C194 H19J 0.9900 . ?
C195 H19K 0.9900 . ?
C195 H19L 0.9900 . ?
C195 C196 1.438(11) . ?
C196 H19M 0.9900 . ?
C196 H19N 0.9900 . ?
C197 H19O 0.9900 . ?
C197 H19P 0.9900 . ?
C197 C198 1.481(11) . ?
C198 H19Q 0.9900 . ?
C198 H19R 0.9900 . ?

loop_
_geom_torsion_atom_site_label_1
_geom_torsion_atom_site_label_2
_geom_torsion_atom_site_label_3
_geom_torsion_atom_site_label_4
_geom_torsion
_geom_torsion_site_symmetry_1
_geom_torsion_site_symmetry_2
_geom_torsion_site_symmetry_3
_geom_torsion_site_symmetry_4
_geom_torsion_publ_flag
K1 O161 C162 C161 65.1(6) . . . . ?
K1 O161 C163 C164 -55.9(6) . . . . ?
K1 O162 C164 C163 -41.4(7) . . . . ?
K1 O162 C165 C166 48.0(7) . . . . ?
K1 O163 C168 C167 51.4(7) . . . . ?
K1 O163 C169 C170 -53.9(7) . . . . ?
K1 O164 C170 C169 -46.3(9) . . . . ?
K1 O164 C171 C172 60.6(8) . . . . ?
K1 O165 C174 C173 45.4(7) . . . . ?
K1 O165 C175 C176 -46.0(7) . . . . ?
K1 O166 C176 C175 -52.2(6) . . . . ?
K1 O166 C177 C178 66.0(6) . . . . ?
K1 N4 C166 C165 47.1(7) . . . . ?
K1 N4 C167 C168 43.8(7) . . . . ?
K1 N4 C178 C177 31.3(7) . . . . ?
K1 N5 C161 C162 35.2(7) . . . . ?
K1 N5 C172 C171 37.1(9) . . . . ?
K1 N5 C173 C174 48.9(7) . . . . ?
Si1 O2 C1 C2 151.6(5) . . . . ?
Si1 O2 C1 C3 -91.6(7) . . . . ?
Si1 O2 C1 C4 32.5(8) . . . . ?
Si1 O3 C5 C6 -159.8(6) . . . . ?
Si1 O3 C5 C7 81.8(8) . . . . ?
Si1 O3 C5 C8 -41.7(9) . . . . ?
Si1 O4 C9 C10 164.7(6) . . . . ?
Si1 O4 C9 C11 -77.4(8) . . . . ?
Si1 O4 C9 C12 44.2(8) . . . . ?
Si2 O22 C21 C22 37.6(9) . . . . ?
Si2 O22 C21 C23 -82.5(8) . . . . ?
Si2 O22 C21 C24 158.8(6) . . . . ?
Si2 O23 C25 C26 -47.2(9) . . . . ?
Si2 O23 C25 C27 76.5(8) . . . . ?
Si2 O23 C25 C28 -164.0(6) . . . . ?
Si2 O24 C29 C30 45.8(10) . . . . ?
Si2 O24 C29 C31 -78.1(10) . . . . ?
Si2 O24 C29 C32 163.2(7) . . . . ?
Si3 O42 C41 C42 -161.4(6) . . . . ?
Si3 O42 C41 C43 -38.8(9) . . . . ?
Si3 O42 C41 C44 80.9(8) . . . . ?
Si3 O43 C45 C46 72.7(7) . . . . ?
Si3 O43 C45 C47 -48.8(8) . . . . ?
Si3 O43 C45 C48 -168.5(5) . . . . ?
Si3 O44 C49 C50A -78.8(8) . . . . ?
Si3 O44 C49 C50B 99.6(9) . . . . ?
Si3 O44 C49 C51A 160.1(7) . . . . ?
Si3 O44 C49 C51B -26.1(10) . . . . ?
Si3 O44 C49 C52A 41.5(9) . . . . ?
Si3 O44 C49 C52B -143.5(8) . . . . ?
Si4 O62A C61 C62A -152.1(10) . . . . ?
Si4 O62A C61 C63A 94.6(10) . . . . ?
Si4 O62A C61 C64A -26.1(12) . . . . ?
Si4 O62B C61 C62B 151.1(11) . . . . ?
Si4 O62B C61 C63B 19.0(16) . . . . ?
Si4 O62B C61 C64B -103.6(12) . . . . ?
Si4 O63A C65 C66 165.6(8) . . . . ?
Si4 O63A C65 C67 -85.0(11) . . . . ?
Si4 O63A C65 C68 52.6(10) . . . . ?
Si4 O63B C65 C66 69.2(13) . . . . ?
Si4 O63B C65 C67 177.8(9) . . . . ?
Si4 O63B C65 C68 -68.2(10) . . . . ?
Si4 O64 C69 C70 2.2(12) . . . . ?
Si4 O64 C69 C71 125.7(8) . . . . ?
Si4 O64 C69 C72 -112.9(9) . . . . ?
O1 Si1 O2 C1 166.7(5) . . . . ?
O1 Si1 O3 C5 76.7(6) . . . . ?
O1 Si1 O4 C9 41.1(6) . . . . ?
O2 Si1 O1 U1 -45.1(10) . . . . ?
O2 Si1 O3 C5 -167.8(6) . . . . ?
O2 Si1 O4 C9 -80.6(6) . . . . ?
O3 Si1 O1 U1 69.0(10) . . . . ?
O3 Si1 O2 C1 46.5(6) . . . . ?
O3 Si1 O4 C9 165.8(6) . . . . ?
O4 Si1 O1 U1 -170.7(9) . . . . ?
O4 Si1 O2 C1 -67.7(6) . . . . ?
O4 Si1 O3 C5 -48.0(6) . . . . ?
O21 Si2 O22 C21 41.2(7) . . . . ?
O21 Si2 O23 C25 65.5(6) . . . . ?
O21 Si2 O24 C29 173.9(6) . . . . ?
O22 Si2 O23 C25 -57.5(6) . . . . ?
O22 Si2 O24 C29 -63.3(7) . . . . ?
O23 Si2 O22 C21 165.3(6) . . . . ?
O23 Si2 O24 C29 51.7(7) . . . . ?
O24 Si2 O22 C21 -78.6(6) . . . . ?
O24 Si2 O23 C25 -176.7(6) . . . . ?
O41 Si3 O42 C41 -168.3(6) . . . . ?
O41 Si3 O43 C45 -45.0(6) . . . . ?
O41 Si3 O44 C49 -57.7(7) . . . . ?
O42 Si3 O43 C45 74.7(5) . . . . ?
O42 Si3 O44 C49 -175.4(6) . . . . ?
O43 Si3 O42 C41 69.3(6) . . . . ?
O43 Si3 O44 C49 66.3(6) . . . . ?
O44 Si3 O42 C41 -45.4(7) . . . . ?
O44 Si3 O43 C45 -171.1(5) . . . . ?
O61 Si4 O62A C61 -50.2(9) . . . . ?
O61 Si4 O62B C61 54.9(10) . . . . ?
O61 Si4 O63A C65 -74.1(8) . . . . ?
O61 Si4 O63B C65 48.2(10) . . . . ?
O61 Si4 O64 C69 176.8(7) . . . . ?
O62A Si4 O63A C65 48.1(9) . . . . ?
O62A Si4 O64 C69 41.0(9) . . . . ?
O62B Si4 O63B C65 168.7(9) . . . . ?
O62B Si4 O64 C69 64.0(8) . . . . ?
O63A Si4 O62A C61 -167.3(7) . . . . ?
O63A Si4 O64 C69 -72.9(8) . . . . ?
O63B Si4 O62B C61 -71.2(10) . . . . ?
O63B Si4 O64 C69 -40.5(9) . . . . ?
O64 Si4 O62A C61 83.7(8) . . . . ?
O64 Si4 O62B C61 166.9(9) . . . . ?
O64 Si4 O63A C65 173.2(8) . . . . ?
O64 Si4 O63B C65 -91.3(9) . . . . ?
O161 C163 C164 O162 67.0(7) . . . . ?
O162 C165 C166 N4 -65.5(8) . . . . ?
O163 C169 C170 O164 68.9(9) . . . . ?
O164 C171 C172 N5 -66.0(10) . . . . ?
O165 C175 C176 O166 67.1(7) . . . . ?
O166 C177 C178 N4 -67.1(7) . . . . ?
N4 C167 C168 O163 -64.8(8) . . . . ?
N5 C161 C162 O161 -70.4(8) . . . . ?
N5 C173 C174 O165 -65.6(8) . . . . ?
C161 N5 C172 C171 -83.6(9) . . . . ?
C161 N5 C173 C174 164.8(7) . . . . ?
C162 O161 C163 C164 -177.7(6) . . . . ?
C163 O161 C162 C161 -174.2(6) . . . . ?
C164 O162 C165 C166 -167.2(6) . . . . ?
C165 O162 C164 C163 172.2(6) . . . . ?
C166 N4 C167 C168 161.3(6) . . . . ?
C166 N4 C178 C177 -83.2(8) . . . . ?
C167 N4 C166 C165 -74.2(8) . . . . ?
C167 N4 C178 C177 153.9(6) . . . . ?
C168 O163 C169 C170 172.1(7) . . . . ?
C169 O163 C168 C167 -176.4(6) . . . . ?
C170 O164 C171 C172 -168.1(7) . . . . ?
C171 O164 C170 C169 -178.0(7) . . . . ?
C172 N5 C161 C162 159.3(7) . . . . ?
C172 N5 C173 C174 -73.1(8) . . . . ?
C173 N5 C161 C162 -78.6(9) . . . . ?
C173 N5 C172 C171 153.4(7) . . . . ?
C174 O165 C175 C176 169.0(6) . . . . ?
C175 O165 C174 C173 -172.2(6) . . . . ?
C176 O166 C177 C178 -169.8(5) . . . . ?
C177 O166 C176 C175 -176.5(5) . . . . ?
C178 N4 C166 C165 163.4(6) . . . . ?
C178 N4 C167 C168 -76.7(8) . . . . ?
K2 O181 C182 C181 58.4(7) . . . . ?
K2 O181 C183 C184 -46.6(7) . . . . ?
K2 O182 C184 C183 -53.6(8) . . . . ?
K2 O182 C185 C186 55.4(8) . . . . ?
K2 O183 C188 C187 51.0(9) . . . . ?
K2 O183 C189 C190 -43.4(8) . . . . ?
K2 O184 C190 C189 -54.6(8) . . . . ?
K2 O184 C191 C192 62.3(8) . . . . ?
K2 O185 C194 C193 45.6(9) . . . . ?
K2 O185 C195 C196 -45.1(8) . . . . ?
K2 O186 C196 C195 -50.4(7) . . . . ?
K2 O186 C197 C198 66.7(7) . . . . ?
K2 N9 C181 C182 39.3(9) . . . . ?
K2 N9 C192 C191 36.2(9) . . . . ?
K2 N9 C193 C194 52.1(8) . . . . ?
K2 N10 C186 C185 41.8(9) . . . . ?
K2 N10 C187 C188 41.5(8) . . . . ?
K2 N10 C198 C197 28.9(8) . . . . ?
Si5 O82 C81 C82 115.6(8) . . . . ?
Si5 O82 C81 C83 -128.8(8) . . . . ?
Si5 O82 C81 C84 -8.6(12) . . . . ?
Si5 O83 C85 C86 -81.0(8) . . . . ?
Si5 O83 C85 C87 41.9(10) . . . . ?
Si5 O83 C85 C88 161.8(6) . . . . ?
Si5 O84 C89 C90 173.2(8) . . . . ?
Si5 O84 C89 C91 54.6(12) . . . . ?
Si5 O84 C89 C92 -64.0(14) . . . . ?
Si6 O102 C101 C102 -64.3(8) . . . . ?
Si6 O102 C101 C103 59.9(9) . . . . ?
Si6 O102 C101 C104 177.9(5) . . . . ?
Si6 O103 C105 C106 157.1(5) . . . . ?
Si6 O103 C105 C107 38.4(9) . . . . ?
Si6 O103 C105 C108 -85.4(8) . . . . ?
Si6 O104 C109 C110 -53.4(9) . . . . ?
Si6 O104 C109 C111 -170.3(6) . . . . ?
Si6 O104 C109 C112 71.6(9) . . . . ?
Si7 O122 C121 C122 42.4(8) . . . . ?
Si7 O122 C121 C123 -76.8(7) . . . . ?
Si7 O122 C121 C124 161.3(6) . . . . ?
Si7 O123 C125 C126 -31.5(8) . . . . ?
Si7 O123 C125 C127 90.5(7) . . . . ?
Si7 O123 C125 C128 -151.6(5) . . . . ?
Si7 O124 C129 C130 158.7(5) . . . . ?
Si7 O124 C129 C131 -82.6(6) . . . . ?
Si7 O124 C129 C132 39.7(8) . . . . ?
Si8 O142 C141 C142 41.6(10) . . . . ?
Si8 O142 C141 C143 163.0(6) . . . . ?
Si8 O142 C141 C144 -77.1(8) . . . . ?
Si8 O143 C145 C146 -89.0(8) . . . . ?
Si8 O143 C145 C147 153.9(6) . . . . ?
Si8 O143 C145 C148 31.5(10) . . . . ?
Si8 O144 C149 C150 95.3(7) . . . . ?
Si8 O144 C149 C151 -26.5(9) . . . . ?
Si8 O144 C149 C152 -145.9(6) . . . . ?
O81 Si5 O82 C81 57.3(9) . . . . ?
O81 Si5 O83 C85 150.8(7) . . . . ?
O81 Si5 O84 C89 47.5(10) . . . . ?
O82 Si5 O83 C85 26.6(8) . . . . ?
O82 Si5 O84 C89 169.3(8) . . . . ?
O83 Si5 O82 C81 -180.0(8) . . . . ?
O83 Si5 O84 C89 -77.6(9) . . . . ?
O84 Si5 O82 C81 -66.5(9) . . . . ?
O84 Si5 O83 C85 -80.8(7) . . . . ?
O101 Si6 O102 C101 48.7(7) . . . . ?
O101 Si6 O103 C105 164.5(6) . . . . ?
O101 Si6 O104 C109 65.2(7) . . . . ?
O102 Si6 O103 C105 -71.3(6) . . . . ?
O102 Si6 O104 C109 -59.5(7) . . . . ?
O103 Si6 O102 C101 -71.8(6) . . . . ?
O103 Si6 O104 C109 -178.3(7) . . . . ?
O104 Si6 O102 C101 173.7(6) . . . . ?
O104 Si6 O103 C105 43.5(7) . . . . ?
O121 Si7 O122 C121 41.2(6) . . . . ?
O121 Si7 O123 C125 71.4(6) . . . . ?
O121 Si7 O124 C129 162.6(5) . . . . ?
O122 Si7 O121 U2 -161.4(5) . . . . ?
O122 Si7 O123 C125 -52.5(6) . . . . ?
O122 Si7 O124 C129 -74.7(5) . . . . ?
O123 Si7 O121 U2 77.9(6) . . . . ?
O123 Si7 O122 C121 166.6(5) . . . . ?
O123 Si7 O124 C129 40.3(5) . . . . ?
O124 Si7 O121 U2 -38.8(6) . . . . ?
O124 Si7 O122 C121 -78.5(6) . . . . ?
O124 Si7 O123 C125 -171.4(5) . . . . ?
O141 Si8 O142 C141 163.0(6) . . . . ?
O141 Si8 O143 C145 44.5(7) . . . . ?
O141 Si8 O144 C149 70.3(7) . . . . ?
O142 Si8 O143 C145 -76.6(7) . . . . ?
O142 Si8 O144 C149 -173.0(6) . . . . ?
O143 Si8 O142 C141 -72.9(7) . . . . ?
O143 Si8 O144 C149 -53.6(7) . . . . ?
O144 Si8 O142 C141 42.2(7) . . . . ?
O144 Si8 O143 C145 169.0(7) . . . . ?
O181 C183 C184 O182 67.5(8) . . . . ?
O182 C185 C186 N10 -67.9(10) . . . . ?
O183 C189 C190 K2 29.7(5) . . . . ?
O183 C189 C190 O184 67.7(9) . . . . ?
O184 C191 C192 N9 -69.0(10) . . . . ?
O185 C195 C196 O186 65.3(8) . . . . ?
O186 C197 C198 N10 -66.1(9) . . . . ?
N9 C181 C182 O181 -64.7(9) . . . . ?
N9 C193 C194 O185 -67.7(10) . . . . ?
N10 C187 C188 O183 -63.6(10) . . . . ?
C181 N9 C192 C191 159.8(8) . . . . ?
C181 N9 C193 C194 -70.3(10) . . . . ?
C182 O181 C183 C184 178.0(6) . . . . ?
C183 O181 C182 C181 -167.2(6) . . . . ?
C184 O182 C185 C186 -173.0(7) . . . . ?
C185 O182 C184 C183 175.1(7) . . . . ?
C186 N10 C187 C188 -78.6(9) . . . . ?
C186 N10 C198 C197 150.0(7) . . . . ?
C187 N10 C186 C185 159.9(7) . . . . ?
C187 N10 C198 C197 -87.1(8) . . . . ?
C188 O183 C189 C190 175.8(7) . . . . ?
C189 O183 C188 C187 -170.2(7) . . . . ?
C190 O184 C191 C192 -174.0(7) . . . . ?
C191 O184 C190 K2 -125.1(7) . . . . ?
C191 O184 C190 C189 -179.7(7) . . . . ?
C192 N9 C181 C182 -80.0(9) . . . . ?
C192 N9 C193 C194 165.3(8) . . . . ?
C193 N9 C181 C182 155.4(7) . . . . ?
C193 N9 C192 C191 -75.1(10) . . . . ?
C194 O185 C195 C196 167.0(7) . . . . ?
C195 O185 C194 C193 -169.4(7) . . . . ?
C196 O186 C197 C198 -167.9(6) . . . . ?
C197 O186 C196 C195 -175.7(6) . . . . ?
C198 N10 C186 C185 -78.4(9) . . . . ?
C198 N10 C187 C188 158.7(7) . . . . ?

loop_
_exptl_oxdiff_crystal_face_indexfrac_h
_exptl_oxdiff_crystal_face_indexfrac_k
_exptl_oxdiff_crystal_face_indexfrac_l
_exptl_oxdiff_crystal_face_x
_exptl_oxdiff_crystal_face_y
_exptl_oxdiff_crystal_face_z
0.0001 1.0035 0.0017 0.0213 -0.0205 -0.0019
1.0029 -0.0005 0.0011 0.0069 0.0003 0.0496
-1.0029 0.0005 -0.0011 -0.0069 -0.0003 -0.0496
0.0006 1.0019 2.0063 0.0572 0.0160 -0.0040
-0.0006 -1.0019 -2.0063 -0.0572 -0.0160 0.0040
0.0003 -1.0051 2.0028 0.0147 0.0570 -0.0003
-0.0003 1.0051 -2.0028 -0.0147 -0.0570 0.0003
1.0028 -2.0083 1.0000 -0.0176 0.0595 0.0522
-1.0028 -1.0038 0.9994 -0.0102 0.0385 -0.0488
-0.0005 -2.0062 -1.0057 -0.0605 0.0227 0.0048

loop_
_smtbx_masks_void_nr
_smtbx_masks_void_average_x
_smtbx_masks_void_average_y
_smtbx_masks_void_average_z
_smtbx_masks_void_volume
_smtbx_masks_void_count_electrons
_smtbx_masks_void_content
1 0.500 0.000 0.500 390.8 54.9 '1 HEXANE'
2 0.194 0.776 0.666 9.2 0.0 ?
3 0.500 0.500 0.000 375.5 44.5 '1 HEXANE'
4 0.412 0.867 0.167 41.5 1.3 ?
5 0.588 0.133 0.833 41.5 1.1 ?
6 0.806 0.224 0.334 9.2 0.0 ?
